data_4315861
loop_
_publ_author_name
'Hideki Sugimoto'
'Susumu Tatemoto'
'Koichiro Suyama'
'Hiroyuki Miyake'
'Regina P. Mtei'
'Shinobu Itoh'
'Martin L. Kirk'

_publ_section_title
;
 Monooxomolybdenum(VI) Complexes Possessing Olefinic Dithiolene Ligands:
 Probing Mo-S Covalency Contributions to Electron Transfer in Dimethyl
 Sulfoxide Reductase Family Molybdoenzymes
;
_journal_name_full 'Inorganic Chemistry'
_journal_page_first 5368
_journal_page_last 5370
_journal_paper_doi 10.1021/ic100825x
_journal_volume 49
_journal_year 2010
_chemical_absolute_configuration 'CHOOSE rm ad rmad syn or unk'
_chemical_formula_moiety 'C36 H51 Mo N O9 S4 Si '
_chemical_formula_sum 'C36 H51 Mo N O9 S4 Si'
_chemical_formula_weight 894.07
_space_group_IT_number 19
_symmetry_cell_setting orthorhombic
_symmetry_Int_Tables_number 19
_symmetry_space_group_name_Hall 'P 2ac 2ab'
_symmetry_space_group_name_H-M 'P 21 21 21'
_cell_angle_alpha 90.0000
_cell_angle_beta 90.0000
_cell_angle_gamma 90.0000
_cell_formula_units_Z 4
_cell_length_a 10.4641(16)
_cell_length_b 18.324(3)
_cell_length_c 22.244(4)
_cell_measurement_reflns_used 15458
_cell_measurement_temperature 100.1
_cell_measurement_theta_max 27.5
_cell_measurement_theta_min 4.0
_cell_volume 4265.2(12)
_computing_cell_refinement CrystalClear
_computing_data_collection CrystalClear
_computing_data_reduction CrystalStructure
_computing_publication_material 'CrystalStructure 3.8'
_computing_structure_refinement CRYSTALS
_computing_structure_solution SIR2002
_diffrn_detector_area_resol_mean 7.31
_diffrn_measured_fraction_theta_full 0.977
_diffrn_measured_fraction_theta_max 0.977
_diffrn_measurement_device_type 'Rigaku Mercury'
_diffrn_measurement_method \w
_diffrn_radiation_type 'Mo K\a'
_diffrn_radiation_wavelength 0.71070
_diffrn_reflns_av_R_equivalents 0.028
_diffrn_reflns_limit_h_max 8
_diffrn_reflns_limit_h_min -13
_diffrn_reflns_limit_k_max 23
_diffrn_reflns_limit_k_min -21
_diffrn_reflns_limit_l_max 28
_diffrn_reflns_limit_l_min -26
_diffrn_reflns_number 33739
_diffrn_reflns_theta_full 27.48
_diffrn_reflns_theta_max 27.48
_exptl_absorpt_coefficient_mu 0.580
_exptl_absorpt_correction_T_max 0.890
_exptl_absorpt_correction_T_min 0.753
_exptl_absorpt_correction_type multi-scan
_exptl_absorpt_process_details 'Jacobson, R. (1998) Private communication'
_exptl_crystal_colour colorless
_exptl_crystal_density_diffrn 1.392
_exptl_crystal_density_method 'not measured'
_exptl_crystal_description block
_exptl_crystal_F_000 1864.00
_exptl_crystal_size_max 0.30
_exptl_crystal_size_mid 0.20
_exptl_crystal_size_min 0.20
_refine_diff_density_max 2.18
_refine_diff_density_min -0.83
_refine_ls_abs_structure_details 'Flack, H. D. (1983), Acta Cryst. A39, 876-881.  4288 Friedel Pairs'
_refine_ls_abs_structure_Flack -0.01(2)
_refine_ls_extinction_method none
_refine_ls_goodness_of_fit_ref 0.864
_refine_ls_hydrogen_treatment refall
_refine_ls_number_parameters 527
_refine_ls_number_reflns 9219
_refine_ls_R_factor_gt 0.0316
_refine_ls_shift/su_max 0.0000
_refine_ls_structure_factor_coef Fsqd
_refine_ls_weighting_details 'w = 1/[0.0010Fo^2^ + 1.0000\s(Fo^2^)]/(4Fo^2^)'
_refine_ls_weighting_scheme calc
_refine_ls_wR_factor_ref 0.0871
_reflns_number_gt 9207
_reflns_number_total 9585
_reflns_threshold_expression F^2^>2.0\s(F^2^)
_cod_data_source_file ic100825x_si_003_2.cif
_cod_data_source_block '__1OSiBuPh2'
_cod_original_formula_sum 'C36 H51 Mo N O9 S4 Si '
_cod_database_code 4315861

loop_
_symmetry_equiv_pos_site_id
_symmetry_equiv_pos_as_xyz
1 +X,+Y,+Z
2 1/2+X,1/2-Y,-Z
3 -X,1/2+Y,1/2-Z
4 1/2-X,-Y,1/2+Z

loop_
_atom_site_label
_atom_site_type_symbol
_atom_site_fract_x
_atom_site_fract_y
_atom_site_fract_z
_atom_site_U_iso_or_equiv
_atom_site_adp_type
_atom_site_occupancy
_atom_site_symmetry_multiplicity
_atom_site_calc_flag
_atom_site_refinement_flags
_atom_site_disorder_assembly
_atom_site_disorder_group
Mo(1) Mo 0.28234(2) 0.973800(10) 0.322450(10) 0.01515(4) Uani 1.00 1 d . . .
S(1) S 0.45578(6) 0.97081(4) 0.38909(3) 0.02420(14) Uani 1.00 1 d . . .
S(2) S 0.23560(5) 1.08169(3) 0.37245(2) 0.01764(12) Uani 1.00 1 d . . .
S(3) S 0.21255(6) 1.03904(3) 0.23884(2) 0.01752(12) Uani 1.00 1 d . . .
S(4) S 0.43505(6) 0.92955(3) 0.25512(3) 0.02146(14) Uani 1.00 1 d . . .
Si(1) Si 0.04374(6) 0.84466(4) 0.33932(3) 0.01740(14) Uani 1.00 1 d . . .
O(1) O 0.16483(18) 0.90341(10) 0.34158(8) 0.0233(4) Uani 1.00 1 d . . .
O(2) O 0.6403(2) 1.0629(2) 0.48338(12) 0.0634(8) Uani 1.00 1 d . . .
O(3) O 0.4842(2) 1.02172(13) 0.54232(10) 0.0447(6) Uani 1.00 1 d . . .
O(4) O 0.40426(19) 1.17277(11) 0.51110(9) 0.0271(4) Uani 1.00 1 d . . .
O(5) O 0.2120(2) 1.18591(13) 0.46903(10) 0.0392(5) Uani 1.00 1 d . . .
O(6) O 0.2336(2) 1.10852(12) 0.11595(9) 0.0344(5) Uani 1.00 1 d . . .
O(7) O 0.3102(2) 1.00881(12) 0.07068(8) 0.0419(6) Uani 1.00 1 d . . .
O(8) O 0.4643(3) 0.86917(16) 0.11445(12) 0.0582(8) Uani 1.00 1 d . . .
O(9) O 0.5648(3) 0.9761(2) 0.11545(16) 0.0860(11) Uani 1.00 1 d . . .
N(1) N 0.4345(2) 0.68531(13) 0.26284(11) 0.0288(5) Uani 1.00 1 d . . .
C(1) C 0.4341(2) 1.04147(14) 0.44153(11) 0.0223(5) Uani 1.00 1 d . . .
C(2) C 0.3390(2) 1.08898(13) 0.43464(10) 0.0184(5) Uani 1.00 1 d . . .
C(3) C 0.5327(3) 1.04411(16) 0.49068(14) 0.0350(7) Uani 1.00 1 d . . .
C(4) C 0.5665(5) 1.0223(2) 0.59405(18) 0.0693(13) Uani 1.00 1 d . . .
C(5) C 0.3243(2) 1.15238(13) 0.47538(11) 0.0192(5) Uani 1.00 1 d . . .
C(6) C 0.1898(3) 1.2466(2) 0.50825(19) 0.0533(10) Uani 1.00 1 d . . .
C(7) C 0.2979(2) 1.00762(13) 0.17597(10) 0.0203(5) Uani 1.00 1 d . . .
C(8) C 0.3926(2) 0.95905(13) 0.18278(12) 0.0235(5) Uani 1.00 1 d . . .
C(9) C 0.2741(2) 1.04736(13) 0.11849(11) 0.0227(5) Uani 1.00 1 d . . .
C(10) C 0.3127(3) 1.04952(18) 0.01463(13) 0.0406(8) Uani 1.00 1 d . . .
C(11) C 0.4782(4) 0.9330(2) 0.13389(15) 0.0599(11) Uani 1.00 1 d . . .
C(12) C 0.5695(9) 0.8566(4) 0.0636(3) 0.060(2) Uani 0.50 1 d P . .
C(13) C -0.1098(2) 0.89794(16) 0.35042(12) 0.0258(6) Uani 1.00 1 d . . .
C(14) C -0.1270(3) 0.95177(19) 0.29881(16) 0.0413(8) Uani 1.00 1 d . . .
C(15) C -0.2236(2) 0.84513(16) 0.35174(13) 0.0301(6) Uani 1.00 1 d . . .
C(16) C -0.1045(3) 0.93951(18) 0.41002(15) 0.0385(8) Uani 1.00 1 d . . .
C(17) C 0.0775(2) 0.77684(13) 0.40048(10) 0.0187(5) Uani 1.00 1 d . . .
C(18) C 0.1899(2) 0.78310(14) 0.43463(11) 0.0228(5) Uani 1.00 1 d . . .
C(19) C 0.2207(3) 0.73207(17) 0.47876(13) 0.0320(6) Uani 1.00 1 d . . .
C(20) C 0.1392(3) 0.67371(16) 0.48950(14) 0.0326(7) Uani 1.00 1 d . . .
C(21) C 0.0284(2) 0.66604(15) 0.45612(13) 0.0282(6) Uani 1.00 1 d . . .
C(22) C -0.0019(2) 0.71693(14) 0.41232(12) 0.0243(6) Uani 1.00 1 d . . .
C(23) C 0.0451(2) 0.80034(14) 0.26366(11) 0.0215(5) Uani 1.00 1 d . . .
C(24) C -0.0005(2) 0.72923(17) 0.25364(14) 0.0284(6) Uani 1.00 1 d . . .
C(25) C -0.0045(2) 0.6994(2) 0.19596(15) 0.0383(8) Uani 1.00 1 d . . .
C(26) C 0.0367(3) 0.7393(2) 0.14717(13) 0.0387(8) Uani 1.00 1 d . . .
C(27) C 0.0850(3) 0.8097(2) 0.15573(13) 0.0363(7) Uani 1.00 1 d . . .
C(28) C 0.0874(2) 0.83967(17) 0.21356(12) 0.0281(6) Uani 1.00 1 d . . .
C(29) C 0.4170(3) 0.74195(17) 0.31192(14) 0.0351(7) Uani 1.00 1 d . . .
C(30) C 0.4883(3) 0.7267(2) 0.37025(17) 0.0460(9) Uani 1.00 1 d . . .
C(31) C 0.4020(3) 0.61065(17) 0.28620(16) 0.0408(8) Uani 1.00 1 d . . .
C(32) C 0.2637(4) 0.6016(2) 0.30841(19) 0.0558(11) Uani 1.00 1 d . . .
C(33) C 0.5738(2) 0.68275(19) 0.24287(16) 0.0389(8) Uani 1.00 1 d . . .
C(34) C 0.6224(3) 0.7493(2) 0.21102(17) 0.0424(9) Uani 1.00 1 d . . .
C(35) C 0.3493(2) 0.70759(18) 0.21143(14) 0.0341(7) Uani 1.00 1 d . . .
C(36) C 0.3544(3) 0.6569(2) 0.15768(16) 0.0491(10) Uani 1.00 1 d . . .
C(37) C 0.6050(7) 0.9425(6) 0.0567(3) 0.066(2) Uani 0.50 1 d P . .
H(1) H 0.5602 1.0683 0.6135 0.083 Uiso 1.00 1 c R . .
H(2) H 0.5441 0.9848 0.6215 0.083 Uiso 1.00 1 c R . .
H(3) H 0.6516 1.0150 0.5805 0.083 Uiso 1.00 1 c R . .
H(4) H 0.2189 1.2896 0.4887 0.064 Uiso 1.00 1 c R . .
H(5) H 0.1009 1.2508 0.5163 0.064 Uiso 1.00 1 c R . .
H(6) H 0.2348 1.2404 0.5450 0.064 Uiso 1.00 1 c R . .
H(7) H 0.3941 1.0714 0.0090 0.049 Uiso 1.00 1 c R . .
H(8) H 0.2955 1.0171 -0.0177 0.049 Uiso 1.00 1 c R . .
H(9) H 0.2489 1.0864 0.0159 0.049 Uiso 1.00 1 c R . .
H(10) H -0.1741 0.9287 0.2676 0.050 Uiso 1.00 1 c R . .
H(11) H -0.1724 0.9935 0.3125 0.050 Uiso 1.00 1 c R . .
H(12) H -0.0459 0.9663 0.2839 0.050 Uiso 1.00 1 c R . .
H(13) H -0.2389 0.8292 0.3917 0.036 Uiso 1.00 1 c R . .
H(14) H -0.2974 0.8693 0.3368 0.037 Uiso 1.00 1 c R . .
H(15) H -0.2049 0.8042 0.3270 0.037 Uiso 1.00 1 c R . .
H(16) H -0.0688 0.9866 0.4038 0.047 Uiso 1.00 1 c R . .
H(17) H -0.1885 0.9444 0.4257 0.047 Uiso 1.00 1 c R . .
H(18) H -0.0531 0.9132 0.4377 0.046 Uiso 1.00 1 c R . .
H(19) H 0.2458 0.8230 0.4273 0.028 Uiso 1.00 1 c R . .
H(20) H 0.2975 0.7371 0.5012 0.038 Uiso 1.00 1 c R . .
H(21) H 0.1592 0.6391 0.5198 0.039 Uiso 1.00 1 c R . .
H(22) H -0.0271 0.6260 0.4636 0.034 Uiso 1.00 1 c R . .
H(23) H -0.0779 0.7112 0.3895 0.029 Uiso 1.00 1 c R . .
H(24) H -0.0282 0.7008 0.2869 0.034 Uiso 1.00 1 c R . .
H(25) H -0.0362 0.6513 0.1902 0.046 Uiso 1.00 1 c R . .
H(26) H 0.0324 0.7193 0.1078 0.046 Uiso 1.00 1 c R . .
H(27) H 0.1147 0.8373 0.1223 0.043 Uiso 1.00 1 c R . .
H(28) H 0.1201 0.8876 0.2190 0.034 Uiso 1.00 1 c R . .
H(29) H 0.3284 0.7455 0.3209 0.042 Uiso 1.00 1 c R . .
H(30) H 0.4465 0.7873 0.2966 0.042 Uiso 1.00 1 c R . .
H(31) H 0.5713 0.7476 0.3684 0.055 Uiso 1.00 1 c R . .
H(32) H 0.4426 0.7473 0.4030 0.056 Uiso 1.00 1 c R . .
H(33) H 0.4954 0.6754 0.3758 0.055 Uiso 1.00 1 c R . .
H(34) H 0.4573 0.5997 0.3189 0.049 Uiso 1.00 1 c R . .
H(35) H 0.4159 0.5766 0.2546 0.049 Uiso 1.00 1 c R . .
H(36) H 0.2112 0.5867 0.2758 0.067 Uiso 1.00 1 c R . .
H(37) H 0.2598 0.5661 0.3395 0.067 Uiso 1.00 1 c R . .
H(38) H 0.2343 0.6472 0.3234 0.067 Uiso 1.00 1 c R . .
H(39) H 0.5836 0.6423 0.2166 0.047 Uiso 1.00 1 c R . .
H(40) H 0.6254 0.6757 0.2775 0.047 Uiso 1.00 1 c R . .
H(41) H 0.6566 0.7827 0.2395 0.051 Uiso 1.00 1 c R . .
H(42) H 0.6871 0.7358 0.1832 0.051 Uiso 1.00 1 c R . .
H(43) H 0.5536 0.7716 0.1901 0.051 Uiso 1.00 1 c R . .
H(44) H 0.3747 0.7548 0.1984 0.041 Uiso 1.00 1 c R . .
H(45) H 0.2635 0.7093 0.2253 0.041 Uiso 1.00 1 c R . .
H(46) H 0.2917 0.6198 0.1622 0.059 Uiso 1.00 1 c R . .
H(47) H 0.3391 0.6830 0.1215 0.059 Uiso 1.00 1 c R . .
H(48) H 0.4369 0.6353 0.1562 0.059 Uiso 1.00 1 c R . .

loop_
_atom_site_aniso_label
_atom_site_aniso_U_11
_atom_site_aniso_U_22
_atom_site_aniso_U_33
_atom_site_aniso_U_12
_atom_site_aniso_U_13
_atom_site_aniso_U_23
Mo(1) 0.01905(9) 0.01371(9) 0.01270(9) -0.00185(7) -0.00126(7) 0.0014(14)
S(1) 0.0282(2) 0.0226(2) 0.0219(2) 0.0101(2) -0.0083(2) -0.005(4)
S(2) 0.0196(2) 0.0186(2) 0.0147(2) 0.0032(2) -0.00317(19) -0.00003(3)
S(3) 0.0203(2) 0.0183(2) 0.0139(2) -0.0004(2) -0.0016(2) 0.0020(19)
S(4) 0.0287(2) 0.0184(2) 0.0173(2) 0.0052(2) 0.0004(2) 0.0006(6)
Si(1) 0.0199(2) 0.0173(3) 0.0150(2) -0.0017(2) 0.0006(2) 0.0005(5)
O(1) 0.0310(8) 0.0214(8) 0.0174(7) -0.0076(7) -0.0019(6) 0.003(2)
O(2) 0.0259(11) 0.118(2) 0.0462(14) 0.0236(13) -0.0178(10) -0.04(3)
O(3) 0.0775(16) 0.0307(10) 0.0259(10) -0.0007(11) -0.0306(10) 0.006(5)
O(4) 0.0279(9) 0.0275(9) 0.0259(9) -0.0019(7) -0.0047(7) -0.007(7)
O(5) 0.0309(9) 0.0426(12) 0.0441(12) 0.0188(9) -0.0128(9) -0.02(2)
O(6) 0.0491(12) 0.0340(11) 0.0202(9) 0.0128(9) -0.0011(8) 0.006(5)
O(7) 0.0840(16) 0.0302(11) 0.0114(8) 0.0073(11) -0.0020(9) 0.00016(16)
O(8) 0.0809(18) 0.0553(16) 0.0386(13) 0.0336(14) -0.0081(12) -0.03(2)
O(9) 0.126(2) 0.0601(18) 0.072(2) 0.018(2) 0.075(2) 0.005(4)
N(1) 0.0339(11) 0.0240(11) 0.0284(11) 0.0132(9) 0.0118(9) 0.004(4)
C(1) 0.0261(11) 0.0244(12) 0.0165(11) 0.0035(9) -0.0067(8) -0.003(2)
C(2) 0.0205(10) 0.0198(11) 0.0149(10) 0.0001(8) -0.0025(8) -0.003(2)
C(3) 0.0389(16) 0.0335(15) 0.0326(15) 0.0212(12) -0.0207(12) -0.017(16)
C(4) 0.107(3) 0.059(2) 0.042(2) 0.021(2) -0.053(2) -0.011(11)
C(5) 0.0214(10) 0.0184(11) 0.0177(10) 0.0034(8) 0.0014(8) 0.0005(4)
C(6) 0.053(2) 0.050(2) 0.057(2) 0.0278(17) -0.0101(17) -0.03(3)
C(7) 0.0275(11) 0.0189(10) 0.0145(10) -0.0026(8) -0.0016(9) -0.00004(4)
C(8) 0.0365(12) 0.0174(11) 0.0167(11) 0.0025(9) 0.0001(9) -0.002(2)
C(9) 0.0299(11) 0.0222(11) 0.0159(10) 0.0001(9) -0.0020(9) 0.002(2)
C(10) 0.067(2) 0.0415(17) 0.0130(12) -0.0014(14) 0.0022(12) 0.006(6)
C(11) 0.096(3) 0.063(2) 0.0209(15) 0.059(2) 0.0041(17) 0.003(3)
C(12) 0.085(6) 0.049(4) 0.048(4) 0.014(4) 0.026(4) -0.02(2)
C(13) 0.0277(12) 0.0277(13) 0.0221(12) 0.0045(10) 0.0029(9) 0.003(2)
C(14) 0.0369(16) 0.0427(18) 0.0442(18) 0.0163(13) 0.0058(13) 0.017(16)
C(15) 0.0210(11) 0.0394(15) 0.0298(13) 0.0050(11) 0.0030(10) -0.0004(3)
C(16) 0.0381(15) 0.0350(16) 0.0423(17) 0.0057(12) 0.0067(13) -0.013(12)
C(17) 0.0255(11) 0.0167(10) 0.0140(10) 0.0006(8) 0.0031(8) -0.0020(19)
C(18) 0.0251(12) 0.0238(12) 0.0196(11) -0.0046(9) -0.0011(8) 0.0003(3)
C(19) 0.0311(13) 0.0370(14) 0.0279(13) -0.0062(12) -0.0090(11) 0.006(5)
C(20) 0.0419(16) 0.0276(14) 0.0282(14) -0.0006(11) -0.0045(11) 0.011(10)
C(21) 0.0323(13) 0.0201(12) 0.0322(14) -0.0026(10) -0.0030(11) 0.003(3)
C(22) 0.0285(12) 0.0204(11) 0.0241(12) -0.0028(9) -0.0006(9) 0.005(4)
C(23) 0.0203(10) 0.0255(12) 0.0187(11) 0.0021(9) -0.0021(8) -0.003(3)
C(24) 0.0221(10) 0.0342(14) 0.0290(13) -0.0091(9) 0.0002(9) -0.006(5)
C(25) 0.0300(13) 0.0478(18) 0.0370(16) -0.0127(13) -0.0039(11) -0.017(16)
C(26) 0.0373(15) 0.059(2) 0.0199(13) 0.0053(14) -0.0079(11) -0.016(16)
C(27) 0.0438(15) 0.0483(18) 0.0169(12) 0.0054(14) -0.0024(11) 0.0010(9)
C(28) 0.0350(13) 0.0321(14) 0.0174(11) 0.0022(11) -0.0010(9) -0.0014(14)
C(29) 0.0385(14) 0.0274(14) 0.0394(17) 0.0084(11) 0.0115(12) -0.0014(14)
C(30) 0.0368(16) 0.051(2) 0.050(2) 0.0018(14) -0.0007(14) -0.003(2)
C(31) 0.0558(19) 0.0238(14) 0.0427(18) 0.0084(13) 0.0114(14) 0.007(7)
C(32) 0.076(2) 0.0381(18) 0.054(2) -0.0148(17) 0.0225(19) 0.009(8)
C(33) 0.0348(14) 0.0417(17) 0.0402(17) 0.0195(13) 0.0086(12) 0.007(7)
C(34) 0.0297(14) 0.0474(19) 0.050(2) 0.0076(13) 0.0080(13) 0.006(6)
C(35) 0.0337(14) 0.0378(16) 0.0308(15) 0.0107(12) 0.0082(11) 0.009(8)
C(36) 0.053(2) 0.060(2) 0.0345(17) 0.0088(17) 0.0102(15) -0.004(4)
C(37) 0.034(3) 0.129(8) 0.035(3) 0.012(4) 0.025(2) -0.0016(15)

loop_
_atom_type_symbol
_atom_type_description
_atom_type_scat_dispersion_real
_atom_type_scat_dispersion_imag
_atom_type_scat_source
C C 0.003 0.002
;
International Tables for Crystallography
(1992, Vol. C, Tables 4.2.6.8 and 6.1.1.4)
;
H H 0.000 0.000
;
International Tables for Crystallography
(1992, Vol. C, Table 6.1.1.4)
;
Mo Mo -1.683 0.686
;
International Tables for Crystallography
(1992, Vol. C, Tables 4.2.6.8 and 6.1.1.4)
;
N N 0.006 0.003
;
International Tables for Crystallography
(1992, Vol. C, Tables 4.2.6.8 and 6.1.1.4)
;
O O 0.011 0.006
;
International Tables for Crystallography
(1992, Vol. C, Tables 4.2.6.8 and 6.1.1.4)
;
S S 0.125 0.123
;
International Tables for Crystallography
(1992, Vol. C, Tables 4.2.6.8 and 6.1.1.4)
;
Si Si 0.082 0.070
;
International Tables for Crystallography
(1992, Vol. C, Tables 4.2.6.8 and 6.1.1.4)
;

loop_
_geom_angle_atom_site_label_1
_geom_angle_atom_site_label_2
_geom_angle_atom_site_label_3
_geom_angle
_geom_angle_publ_flag
_geom_angle_site_symmetry_1
_geom_angle_site_symmetry_2
_geom_angle_site_symmetry_3
S(1) Mo(1) S(2) 83.11(2) yes . . .
S(1) Mo(1) S(3) 139.46(2) yes . . .
S(1) Mo(1) S(4) 82.40(2) yes . . .
S(1) Mo(1) O(1) 110.87(6) yes . . .
S(2) Mo(1) S(3) 83.069(18) yes . . .
S(2) Mo(1) S(4) 138.37(2) yes . . .
S(2) Mo(1) O(1) 110.30(5) yes . . .
S(3) Mo(1) S(4) 83.14(2) yes . . .
S(3) Mo(1) O(1) 109.66(5) yes . . .
S(4) Mo(1) O(1) 111.33(5) yes . . .
Mo(1) S(1) C(1) 107.60(8) yes . . .
Mo(1) S(2) C(2) 108.15(8) yes . . .
Mo(1) S(3) C(7) 107.96(8) yes . . .
Mo(1) S(4) C(8) 107.94(9) yes . . .
O(1) Si(1) C(13) 107.95(11) yes . . .
O(1) Si(1) C(17) 105.28(10) yes . . .
O(1) Si(1) C(23) 107.63(10) yes . . .
C(13) Si(1) C(17) 113.96(11) yes . . .
C(13) Si(1) C(23) 110.32(11) yes . . .
C(17) Si(1) C(23) 111.34(11) yes . . .
Mo(1) O(1) Si(1) 163.71(11) yes . . .
C(3) O(3) C(4) 117.6(3) yes . . .
C(5) O(5) C(6) 115.9(2) yes . . .
C(9) O(7) C(10) 114.7(2) yes . . .
C(11) O(8) C(12) 107.3(4) yes . . .
C(11) O(9) C(37) 103.1(4) yes . . .
C(29) N(1) C(31) 110.3(2) yes . . .
C(29) N(1) C(33) 110.2(2) yes . . .
C(29) N(1) C(35) 106.8(2) yes . . .
C(31) N(1) C(33) 106.8(2) yes . . .
C(31) N(1) C(35) 112.1(2) yes . . .
C(33) N(1) C(35) 110.7(2) yes . . .
S(1) C(1) C(2) 120.15(19) yes . . .
S(1) C(1) C(3) 114.67(19) yes . . .
C(2) C(1) C(3) 125.1(2) yes . . .
S(2) C(2) C(1) 120.00(18) yes . . .
S(2) C(2) C(5) 118.42(17) yes . . .
C(1) C(2) C(5) 121.4(2) yes . . .
O(2) C(3) O(3) 125.0(3) yes . . .
O(2) C(3) C(1) 124.0(2) yes . . .
O(3) C(3) C(1) 111.0(2) yes . . .
O(4) C(5) O(5) 122.4(2) yes . . .
O(4) C(5) C(2) 124.8(2) yes . . .
O(5) C(5) C(2) 112.8(2) yes . . .
S(3) C(7) C(8) 120.23(18) yes . . .
S(3) C(7) C(9) 115.94(17) yes . . .
C(8) C(7) C(9) 123.0(2) yes . . .
S(4) C(8) C(7) 119.68(19) yes . . .
S(4) C(8) C(11) 114.8(2) yes . . .
C(7) C(8) C(11) 125.1(2) yes . . .
O(6) C(9) O(7) 123.9(2) yes . . .
O(6) C(9) C(7) 123.7(2) yes . . .
O(7) C(9) C(7) 112.2(2) yes . . .
O(8) C(11) O(9) 123.4(3) yes . . .
O(8) C(11) C(8) 118.7(3) yes . . .
O(9) C(11) C(8) 117.8(3) yes . . .
O(8) C(12) C(37) 94.9(5) yes . . .
Si(1) C(13) C(14) 109.61(19) yes . . .
Si(1) C(13) C(15) 109.58(19) yes . . .
Si(1) C(13) C(16) 109.81(19) yes . . .
C(14) C(13) C(15) 109.3(2) yes . . .
C(14) C(13) C(16) 109.6(2) yes . . .
C(15) C(13) C(16) 109.0(2) yes . . .
Si(1) C(17) C(18) 119.70(18) yes . . .
Si(1) C(17) C(22) 122.94(18) yes . . .
C(18) C(17) C(22) 117.3(2) yes . . .
C(17) C(18) C(19) 121.3(2) yes . . .
C(18) C(19) C(20) 119.7(2) yes . . .
C(19) C(20) C(21) 120.0(2) yes . . .
C(20) C(21) C(22) 120.0(2) yes . . .
C(17) C(22) C(21) 121.6(2) yes . . .
Si(1) C(23) C(24) 122.9(2) yes . . .
Si(1) C(23) C(28) 119.7(2) yes . . .
C(24) C(23) C(28) 117.3(2) yes . . .
C(23) C(24) C(25) 121.3(2) yes . . .
C(24) C(25) C(26) 120.4(3) yes . . .
C(25) C(26) C(27) 119.7(2) yes . . .
C(26) C(27) C(28) 119.6(2) yes . . .
C(23) C(28) C(27) 121.7(2) yes . . .
N(1) C(29) C(30) 115.3(2) yes . . .
N(1) C(31) C(32) 115.0(2) yes . . .
N(1) C(33) C(34) 115.9(2) yes . . .
N(1) C(35) C(36) 114.3(2) yes . . .
O(9) C(37) C(12) 104.5(6) yes . . .
O(3) C(4) H(1) 109.3 no . . .
O(3) C(4) H(2) 111.2 no . . .
O(3) C(4) H(3) 107.9 no . . .
H(1) C(4) H(2) 109.5 no . . .
H(1) C(4) H(3) 109.5 no . . .
H(2) C(4) H(3) 109.5 no . . .
O(5) C(6) H(4) 108.2 no . . .
O(5) C(6) H(5) 109.7 no . . .
O(5) C(6) H(6) 110.5 no . . .
H(4) C(6) H(5) 109.5 no . . .
H(4) C(6) H(6) 109.5 no . . .
H(5) C(6) H(6) 109.5 no . . .
O(7) C(10) H(7) 110.3 no . . .
O(7) C(10) H(8) 109.0 no . . .
O(7) C(10) H(9) 109.1 no . . .
H(7) C(10) H(8) 109.5 no . . .
H(7) C(10) H(9) 109.5 no . . .
H(8) C(10) H(9) 109.5 no . . .
C(13) C(14) H(10) 108.8 no . . .
C(13) C(14) H(11) 109.8 no . . .
C(13) C(14) H(12) 109.8 no . . .
H(10) C(14) H(11) 109.5 no . . .
H(10) C(14) H(12) 109.5 no . . .
H(11) C(14) H(12) 109.5 no . . .
C(13) C(15) H(13) 110.1 no . . .
C(13) C(15) H(14) 109.3 no . . .
C(13) C(15) H(15) 109.1 no . . .
H(13) C(15) H(14) 109.5 no . . .
H(13) C(15) H(15) 109.5 no . . .
H(14) C(15) H(15) 109.5 no . . .
C(13) C(16) H(16) 109.8 no . . .
C(13) C(16) H(17) 109.4 no . . .
C(13) C(16) H(18) 109.3 no . . .
H(16) C(16) H(17) 109.5 no . . .
H(16) C(16) H(18) 109.5 no . . .
H(17) C(16) H(18) 109.5 no . . .
C(17) C(18) H(19) 119.1 no . . .
C(19) C(18) H(19) 119.6 no . . .
C(18) C(19) H(20) 120.0 no . . .
C(20) C(19) H(20) 120.2 no . . .
C(19) C(20) H(21) 120.1 no . . .
C(21) C(20) H(21) 119.9 no . . .
C(20) C(21) H(22) 119.8 no . . .
C(22) C(21) H(22) 120.2 no . . .
C(17) C(22) H(23) 118.9 no . . .
C(21) C(22) H(23) 119.5 no . . .
C(23) C(24) H(24) 119.2 no . . .
C(25) C(24) H(24) 119.5 no . . .
C(24) C(25) H(25) 119.9 no . . .
C(26) C(25) H(25) 119.8 no . . .
C(25) C(26) H(26) 120.3 no . . .
C(27) C(26) H(26) 119.9 no . . .
C(26) C(27) H(27) 120.1 no . . .
C(28) C(27) H(27) 120.3 no . . .
C(23) C(28) H(28) 119.2 no . . .
C(27) C(28) H(28) 119.1 no . . .
N(1) C(29) H(29) 108.4 no . . .
N(1) C(29) H(30) 107.5 no . . .
C(30) C(29) H(29) 108.2 no . . .
C(30) C(29) H(30) 107.9 no . . .
H(29) C(29) H(30) 109.5 no . . .
C(29) C(30) H(31) 109.6 no . . .
C(29) C(30) H(32) 109.5 no . . .
C(29) C(30) H(33) 109.3 no . . .
H(31) C(30) H(32) 109.5 no . . .
H(31) C(30) H(33) 109.5 no . . .
H(32) C(30) H(33) 109.5 no . . .
N(1) C(31) H(34) 108.6 no . . .
N(1) C(31) H(35) 107.9 no . . .
C(32) C(31) H(34) 107.8 no . . .
C(32) C(31) H(35) 108.1 no . . .
H(34) C(31) H(35) 109.5 no . . .
C(31) C(32) H(36) 109.3 no . . .
C(31) C(32) H(37) 110.3 no . . .
C(31) C(32) H(38) 108.8 no . . .
H(36) C(32) H(37) 109.5 no . . .
H(36) C(32) H(38) 109.5 no . . .
H(37) C(32) H(38) 109.5 no . . .
N(1) C(33) H(39) 107.8 no . . .
N(1) C(33) H(40) 108.1 no . . .
C(34) C(33) H(39) 107.9 no . . .
C(34) C(33) H(40) 107.5 no . . .
H(39) C(33) H(40) 109.5 no . . .
C(33) C(34) H(41) 109.7 no . . .
C(33) C(34) H(42) 109.7 no . . .
C(33) C(34) H(43) 109.0 no . . .
H(41) C(34) H(42) 109.5 no . . .
H(41) C(34) H(43) 109.5 no . . .
H(42) C(34) H(43) 109.5 no . . .
N(1) C(35) H(44) 108.3 no . . .
N(1) C(35) H(45) 108.8 no . . .
C(36) C(35) H(44) 107.9 no . . .
C(36) C(35) H(45) 108.0 no . . .
H(44) C(35) H(45) 109.5 no . . .
C(35) C(36) H(46) 109.4 no . . .
C(35) C(36) H(47) 110.7 no . . .
C(35) C(36) H(48) 108.3 no . . .
H(46) C(36) H(47) 109.5 no . . .
H(46) C(36) H(48) 109.5 no . . .
H(47) C(36) H(48) 109.5 no . . .

loop_
_geom_bond_atom_site_label_1
_geom_bond_atom_site_label_2
_geom_bond_distance
_geom_bond_publ_flag
_geom_bond_site_symmetry_1
_geom_bond_site_symmetry_2
Mo(1) S(1) 2.3440(6) yes . .
Mo(1) S(2) 2.3205(5) yes . .
Mo(1) S(3) 2.3284(5) yes . .
Mo(1) S(4) 2.3354(6) yes . .
Mo(1) O(1) 1.8321(18) yes . .
S(1) C(1) 1.757(2) yes . .
S(2) C(2) 1.762(2) yes . .
S(3) C(7) 1.756(2) yes . .
S(4) C(8) 1.755(2) yes . .
Si(1) O(1) 1.6634(19) yes . .
Si(1) C(13) 1.896(2) yes . .
Si(1) C(17) 1.876(2) yes . .
Si(1) C(23) 1.869(2) yes . .
O(2) C(3) 1.189(4) yes . .
O(3) C(3) 1.321(3) yes . .
O(3) C(4) 1.437(5) yes . .
O(4) C(5) 1.213(3) yes . .
O(5) C(5) 1.334(3) yes . .
O(5) C(6) 1.432(4) yes . .
O(6) C(9) 1.199(3) yes . .
O(7) C(9) 1.331(3) yes . .
O(7) C(10) 1.453(3) yes . .
O(8) C(11) 1.256(5) yes . .
O(8) C(12) 1.596(9) yes . .
O(9) C(11) 1.269(6) yes . .
O(9) C(37) 1.504(9) yes . .
N(1) C(29) 1.517(3) yes . .
N(1) C(31) 1.502(3) yes . .
N(1) C(33) 1.525(3) yes . .
N(1) C(35) 1.506(3) yes . .
C(1) C(2) 1.330(3) yes . .
C(1) C(3) 1.504(4) yes . .
C(2) C(5) 1.481(3) yes . .
C(7) C(8) 1.341(3) yes . .
C(7) C(9) 1.492(3) yes . .
C(8) C(11) 1.487(4) yes . .
C(12) C(37) 1.625(14) yes . .
C(13) C(14) 1.524(4) yes . .
C(13) C(15) 1.535(4) yes . .
C(13) C(16) 1.530(4) yes . .
C(17) C(18) 1.405(3) yes . .
C(17) C(22) 1.401(3) yes . .
C(18) C(19) 1.393(3) yes . .
C(19) C(20) 1.389(4) yes . .
C(20) C(21) 1.384(4) yes . .
C(21) C(22) 1.385(3) yes . .
C(23) C(24) 1.405(3) yes . .
C(23) C(28) 1.399(3) yes . .
C(24) C(25) 1.396(4) yes . .
C(25) C(26) 1.379(4) yes . .
C(26) C(27) 1.399(5) yes . .
C(27) C(28) 1.399(4) yes . .
C(29) C(30) 1.523(4) yes . .
C(31) C(32) 1.538(5) yes . .
C(33) C(34) 1.499(5) yes . .
C(35) C(36) 1.515(4) yes . .
C(4) H(1) 0.950 no . .
C(4) H(2) 0.950 no . .
C(4) H(3) 0.950 no . .
C(6) H(4) 0.950 no . .
C(6) H(5) 0.950 no . .
C(6) H(6) 0.950 no . .
C(10) H(7) 0.950 no . .
C(10) H(8) 0.950 no . .
C(10) H(9) 0.950 no . .
C(14) H(10) 0.950 no . .
C(14) H(11) 0.950 no . .
C(14) H(12) 0.950 no . .
C(15) H(13) 0.950 no . .
C(15) H(14) 0.950 no . .
C(15) H(15) 0.950 no . .
C(16) H(16) 0.950 no . .
C(16) H(17) 0.950 no . .
C(16) H(18) 0.950 no . .
C(18) H(19) 0.950 no . .
C(19) H(20) 0.950 no . .
C(20) H(21) 0.950 no . .
C(21) H(22) 0.950 no . .
C(22) H(23) 0.950 no . .
C(24) H(24) 0.950 no . .
C(25) H(25) 0.950 no . .
C(26) H(26) 0.950 no . .
C(27) H(27) 0.950 no . .
C(28) H(28) 0.950 no . .
C(29) H(29) 0.950 no . .
C(29) H(30) 0.950 no . .
C(30) H(31) 0.950 no . .
C(30) H(32) 0.950 no . .
C(30) H(33) 0.950 no . .
C(31) H(34) 0.950 no . .
C(31) H(35) 0.950 no . .
C(32) H(36) 0.950 no . .
C(32) H(37) 0.950 no . .
C(32) H(38) 0.950 no . .
C(33) H(39) 0.950 no . .
C(33) H(40) 0.950 no . .
C(34) H(41) 0.950 no . .
C(34) H(42) 0.950 no . .
C(34) H(43) 0.950 no . .
C(35) H(44) 0.950 no . .
C(35) H(45) 0.950 no . .
C(36) H(46) 0.950 no . .
C(36) H(47) 0.950 no . .
C(36) H(48) 0.950 no . .

loop_
_geom_contact_atom_site_label_1
_geom_contact_atom_site_label_2
_geom_contact_distance
_geom_contact_publ_flag
_geom_contact_site_symmetry_1
_geom_contact_site_symmetry_2
Mo(1) Si(1) 3.4604(7) ? . .
Mo(1) C(1) 3.328(2) ? . .
Mo(1) C(2) 3.322(2) ? . .
Mo(1) C(7) 3.321(2) ? . .
Mo(1) C(8) 3.325(2) ? . .
S(1) S(2) 3.0941(8) ? . .
S(1) S(4) 3.0821(9) ? . .
S(1) O(1) 3.4513(19) ? . .
S(1) O(2) 3.313(2) ? . .
S(1) O(3) 3.546(2) ? . .
S(1) C(2) 2.685(2) ? . .
S(1) C(3) 2.749(3) ? . .
S(2) S(1) 3.0941(8) ? . .
S(2) S(3) 3.0825(6) ? . .
S(2) O(1) 3.4193(19) ? . .
S(2) O(5) 2.885(2) ? . .
S(2) C(1) 2.686(2) ? . .
S(2) C(5) 2.790(2) ? . .
S(2) C(25) 3.579(3) ? . 3_555
S(3) S(2) 3.0825(6) ? . .
S(3) S(4) 3.0947(8) ? . .
S(3) O(1) 3.4130(18) ? . .
S(3) O(6) 3.024(2) ? . .
S(3) C(8) 2.693(2) ? . .
S(3) C(9) 2.758(2) ? . .
S(3) C(33) 3.478(3) ? . 3_655
S(4) S(1) 3.0821(9) ? . .
S(4) S(3) 3.0947(8) ? . .
S(4) O(1) 3.4531(19) ? . .
S(4) O(8) 3.333(2) ? . .
S(4) O(9) 3.496(3) ? . .
S(4) C(7) 2.685(2) ? . .
S(4) C(11) 2.735(3) ? . .
Si(1) Mo(1) 3.4604(7) ? . .
Si(1) C(14) 2.803(3) ? . .
Si(1) C(15) 2.811(2) ? . .
Si(1) C(16) 2.811(3) ? . .
Si(1) C(18) 2.847(2) ? . .
Si(1) C(22) 2.888(2) ? . .
Si(1) C(24) 2.885(3) ? . .
Si(1) C(28) 2.836(2) ? . .
O(1) S(1) 3.4513(19) ? . .
O(1) S(2) 3.4193(19) ? . .
O(1) S(3) 3.4130(18) ? . .
O(1) S(4) 3.4531(19) ? . .
O(1) C(13) 2.882(3) ? . .
O(1) C(14) 3.319(3) ? . .
O(1) C(16) 3.271(3) ? . .
O(1) C(17) 2.816(2) ? . .
O(1) C(18) 3.035(3) ? . .
O(1) C(23) 2.853(3) ? . .
O(1) C(28) 3.183(3) ? . .
O(2) S(1) 3.313(2) ? . .
O(2) O(3) 2.227(3) ? . .
O(2) O(4) 3.245(3) ? . .
O(2) C(1) 2.383(3) ? . .
O(2) C(2) 3.367(3) ? . .
O(2) C(4) 2.685(5) ? . .
O(2) C(6) 3.533(5) ? . 2_576
O(2) C(36) 3.580(4) ? . 3_655
O(2) C(37) 3.127(8) ? . 4_675
O(3) S(1) 3.546(2) ? . .
O(3) O(2) 2.227(3) ? . .
O(3) O(4) 2.974(3) ? . .
O(3) O(7) 3.193(3) ? . 4_575
O(3) C(1) 2.331(3) ? . .
O(3) C(2) 3.092(3) ? . .
O(3) C(5) 3.278(3) ? . .
O(3) C(9) 3.431(3) ? . 4_575
O(3) C(10) 3.425(4) ? . 4_575
O(3) C(21) 3.472(3) ? . 2_566
O(4) O(2) 3.245(3) ? . .
O(4) O(3) 2.974(3) ? . .
O(4) O(5) 2.232(2) ? . .
O(4) C(1) 2.878(3) ? . .
O(4) C(2) 2.391(3) ? . .
O(4) C(3) 2.751(3) ? . .
O(4) C(6) 2.621(4) ? . .
O(4) C(6) 3.361(4) ? . 2_576
O(4) C(26) 3.484(3) ? . 4_575
O(4) C(27) 3.235(3) ? . 4_575
O(5) S(2) 2.885(2) ? . .
O(5) O(4) 2.232(2) ? . .
O(5) C(1) 3.575(3) ? . .
O(5) C(2) 2.347(3) ? . .
O(6) S(3) 3.024(2) ? . .
O(6) O(7) 2.235(3) ? . .
O(6) C(7) 2.378(3) ? . .
O(6) C(8) 3.533(3) ? . .
O(6) C(10) 2.633(3) ? . .
O(6) C(21) 3.346(3) ? . 3_555
O(6) C(22) 3.197(3) ? . 3_555
O(7) O(3) 3.193(3) ? . 4_574
O(7) O(6) 2.235(3) ? . .
O(7) O(8) 3.177(3) ? . .
O(7) O(9) 2.907(4) ? . .
O(7) C(7) 2.346(2) ? . .
O(7) C(8) 2.792(3) ? . .
O(7) C(11) 2.645(5) ? . .
O(7) C(37) 3.330(8) ? . .
O(8) S(4) 3.333(2) ? . .
O(8) O(7) 3.177(3) ? . .
O(8) O(9) 2.224(4) ? . .
O(8) C(6) 3.560(4) ? . 4_574
O(8) C(7) 3.367(3) ? . .
O(8) C(8) 2.363(3) ? . .
O(8) C(34) 3.490(4) ? . .
O(8) C(37) 2.372(9) ? . .
O(9) S(4) 3.496(3) ? . .
O(9) O(7) 2.907(4) ? . .
O(9) O(8) 2.224(4) ? . .
O(9) C(7) 3.154(4) ? . .
O(9) C(8) 2.364(4) ? . .
O(9) C(9) 3.312(4) ? . .
O(9) C(12) 2.475(9) ? . .
O(9) C(31) 3.315(4) ? . 3_655
O(9) C(32) 3.374(5) ? . 3_655
N(1) C(30) 2.569(4) ? . .
N(1) C(32) 2.564(4) ? . .
N(1) C(34) 2.563(4) ? . .
N(1) C(36) 2.539(4) ? . .
C(1) Mo(1) 3.328(2) ? . .
C(1) S(2) 2.686(2) ? . .
C(1) O(2) 2.383(3) ? . .
C(1) O(3) 2.331(3) ? . .
C(1) O(4) 2.878(3) ? . .
C(1) O(5) 3.575(3) ? . .
C(1) C(5) 2.453(3) ? . .
C(1) C(10) 3.477(4) ? . 4_575
C(2) Mo(1) 3.322(2) ? . .
C(2) S(1) 2.685(2) ? . .
C(2) O(2) 3.367(3) ? . .
C(2) O(3) 3.092(3) ? . .
C(2) O(4) 2.391(3) ? . .
C(2) O(5) 2.347(3) ? . .
C(2) C(3) 2.517(3) ? . .
C(2) C(10) 3.482(4) ? . 4_575
C(3) S(1) 2.749(3) ? . .
C(3) O(4) 2.751(3) ? . .
C(3) C(2) 2.517(3) ? . .
C(3) C(4) 2.360(5) ? . .
C(3) C(5) 2.968(3) ? . .
C(4) O(2) 2.685(5) ? . .
C(4) C(3) 2.360(5) ? . .
C(4) C(37) 3.595(9) ? . 4_675
C(5) S(2) 2.790(2) ? . .
C(5) O(3) 3.278(3) ? . .
C(5) C(1) 2.453(3) ? . .
C(5) C(3) 2.968(3) ? . .
C(5) C(6) 2.345(4) ? . .
C(6) O(2) 3.533(5) ? . 2_476
C(6) O(4) 2.621(4) ? . .
C(6) O(4) 3.361(4) ? . 2_476
C(6) O(8) 3.560(4) ? . 4_575
C(6) C(5) 2.345(4) ? . .
C(6) C(12) 3.529(10) ? . 4_575
C(7) Mo(1) 3.321(2) ? . .
C(7) S(4) 2.685(2) ? . .
C(7) O(6) 2.378(3) ? . .
C(7) O(7) 2.346(2) ? . .
C(7) O(8) 3.367(3) ? . .
C(7) O(9) 3.154(4) ? . .
C(7) C(11) 2.511(5) ? . .
C(8) Mo(1) 3.325(2) ? . .
C(8) S(3) 2.693(2) ? . .
C(8) O(6) 3.533(3) ? . .
C(8) O(7) 2.792(3) ? . .
C(8) O(8) 2.363(3) ? . .
C(8) O(9) 2.364(4) ? . .
C(8) C(9) 2.490(3) ? . .
C(8) C(31) 3.580(4) ? . 3_655
C(8) C(37) 3.591(8) ? . .
C(9) S(3) 2.758(2) ? . .
C(9) O(3) 3.431(3) ? . 4_574
C(9) O(9) 3.312(4) ? . .
C(9) C(8) 2.490(3) ? . .
C(9) C(10) 2.346(3) ? . .
C(9) C(11) 3.012(5) ? . .
C(10) O(3) 3.425(4) ? . 4_574
C(10) O(6) 2.633(3) ? . .
C(10) C(1) 3.477(4) ? . 4_574
C(10) C(2) 3.482(4) ? . 4_574
C(10) C(9) 2.346(3) ? . .
C(10) C(18) 3.546(4) ? . 4_574
C(11) S(4) 2.735(3) ? . .
C(11) O(7) 2.645(5) ? . .
C(11) C(7) 2.511(5) ? . .
C(11) C(9) 3.012(5) ? . .
C(11) C(12) 2.306(9) ? . .
C(11) C(37) 2.177(8) ? . .
C(12) O(9) 2.475(9) ? . .
C(12) C(6) 3.529(10) ? . 4_574
C(12) C(11) 2.306(9) ? . .
C(13) O(1) 2.882(3) ? . .
C(13) C(17) 3.163(3) ? . .
C(13) C(23) 3.090(3) ? . .
C(14) Si(1) 2.803(3) ? . .
C(14) O(1) 3.319(3) ? . .
C(14) C(15) 2.495(4) ? . .
C(14) C(16) 2.495(4) ? . .
C(14) C(23) 3.399(4) ? . .
C(14) C(28) 3.585(4) ? . .
C(15) Si(1) 2.811(2) ? . .
C(15) C(14) 2.495(4) ? . .
C(15) C(16) 2.495(4) ? . .
C(15) C(17) 3.559(3) ? . .
C(15) C(22) 3.566(3) ? . .
C(15) C(23) 3.523(3) ? . .
C(16) Si(1) 2.811(3) ? . .
C(16) O(1) 3.271(3) ? . .
C(16) C(14) 2.495(4) ? . .
C(16) C(15) 2.495(4) ? . .
C(16) C(17) 3.543(4) ? . .
C(17) O(1) 2.816(2) ? . .
C(17) C(13) 3.163(3) ? . .
C(17) C(15) 3.559(3) ? . .
C(17) C(16) 3.543(4) ? . .
C(17) C(19) 2.440(3) ? . .
C(17) C(20) 2.812(3) ? . .
C(17) C(21) 2.433(3) ? . .
C(17) C(23) 3.092(3) ? . .
C(17) C(24) 3.478(3) ? . .
C(18) Si(1) 2.847(2) ? . .
C(18) O(1) 3.035(3) ? . .
C(18) C(10) 3.546(4) ? . 4_575
C(18) C(20) 2.406(3) ? . .
C(18) C(21) 2.772(3) ? . .
C(18) C(22) 2.397(3) ? . .
C(18) C(30) 3.587(4) ? . .
C(19) C(17) 2.440(3) ? . .
C(19) C(21) 2.402(4) ? . .
C(19) C(22) 2.772(4) ? . .
C(20) C(17) 2.812(3) ? . .
C(20) C(18) 2.406(3) ? . .
C(20) C(22) 2.398(4) ? . .
C(21) O(3) 3.472(3) ? . 2_466
C(21) O(6) 3.346(3) ? . 3_545
C(21) C(17) 2.433(3) ? . .
C(21) C(18) 2.772(3) ? . .
C(21) C(19) 2.402(4) ? . .
C(22) Si(1) 2.888(2) ? . .
C(22) O(6) 3.197(3) ? . 3_545
C(22) C(15) 3.566(3) ? . .
C(22) C(18) 2.397(3) ? . .
C(22) C(19) 2.772(4) ? . .
C(22) C(20) 2.398(4) ? . .
C(22) C(24) 3.537(4) ? . .
C(23) O(1) 2.853(3) ? . .
C(23) C(13) 3.090(3) ? . .
C(23) C(14) 3.399(4) ? . .
C(23) C(15) 3.523(3) ? . .
C(23) C(17) 3.092(3) ? . .
C(23) C(25) 2.442(4) ? . .
C(23) C(26) 2.823(3) ? . .
C(23) C(27) 2.443(3) ? . .
C(24) Si(1) 2.885(3) ? . .
C(24) C(17) 3.478(3) ? . .
C(24) C(22) 3.537(4) ? . .
C(24) C(26) 2.407(4) ? . .
C(24) C(27) 2.779(4) ? . .
C(24) C(28) 2.395(4) ? . .
C(25) S(2) 3.579(3) ? . 3_545
C(25) C(23) 2.442(4) ? . .
C(25) C(27) 2.402(4) ? . .
C(25) C(28) 2.773(4) ? . .
C(26) O(4) 3.484(3) ? . 4_574
C(26) C(23) 2.823(3) ? . .
C(26) C(24) 2.407(4) ? . .
C(26) C(28) 2.417(4) ? . .
C(27) O(4) 3.235(3) ? . 4_574
C(27) C(23) 2.443(3) ? . .
C(27) C(24) 2.779(4) ? . .
C(27) C(25) 2.402(4) ? . .
C(27) C(35) 3.562(4) ? . .
C(28) Si(1) 2.836(2) ? . .
C(28) O(1) 3.183(3) ? . .
C(28) C(14) 3.585(4) ? . .
C(28) C(24) 2.395(4) ? . .
C(28) C(25) 2.773(4) ? . .
C(28) C(26) 2.417(4) ? . .
C(29) C(31) 2.478(4) ? . .
C(29) C(32) 3.032(5) ? . .
C(29) C(33) 2.496(4) ? . .
C(29) C(34) 3.111(4) ? . .
C(29) C(35) 2.428(4) ? . .
C(30) N(1) 2.569(4) ? . .
C(30) C(18) 3.587(4) ? . .
C(30) C(31) 2.971(5) ? . .
C(30) C(32) 3.559(5) ? . .
C(30) C(33) 3.078(5) ? . .
C(31) O(9) 3.315(4) ? . 3_645
C(31) C(8) 3.580(4) ? . 3_645
C(31) C(29) 2.478(4) ? . .
C(31) C(30) 2.971(5) ? . .
C(31) C(33) 2.431(4) ? . .
C(31) C(35) 2.495(4) ? . .
C(31) C(36) 3.023(5) ? . .
C(32) O(9) 3.374(5) ? . 3_645
C(32) N(1) 2.564(4) ? . .
C(32) C(29) 3.032(5) ? . .
C(32) C(30) 3.559(5) ? . .
C(32) C(35) 3.038(5) ? . .
C(33) S(3) 3.478(3) ? . 3_645
C(33) C(29) 2.496(4) ? . .
C(33) C(30) 3.078(5) ? . .
C(33) C(31) 2.431(4) ? . .
C(33) C(35) 2.493(4) ? . .
C(33) C(36) 3.014(5) ? . .
C(34) O(8) 3.490(4) ? . .
C(34) N(1) 2.563(4) ? . .
C(34) C(29) 3.111(4) ? . .
C(34) C(35) 2.958(4) ? . .
C(34) C(36) 3.484(5) ? . .
C(35) C(27) 3.562(4) ? . .
C(35) C(29) 2.428(4) ? . .
C(35) C(31) 2.495(4) ? . .
C(35) C(32) 3.038(5) ? . .
C(35) C(33) 2.493(4) ? . .
C(35) C(34) 2.958(4) ? . .
C(36) O(2) 3.580(4) ? . 3_645
C(36) N(1) 2.539(4) ? . .
C(36) C(31) 3.023(5) ? . .
C(36) C(33) 3.014(5) ? . .
C(36) C(34) 3.484(5) ? . .
C(37) O(2) 3.127(8) ? . 4_674
C(37) O(7) 3.330(8) ? . .
C(37) O(8) 2.372(9) ? . .
C(37) C(4) 3.595(9) ? . 4_674
C(37) C(8) 3.591(8) ? . .
C(37) C(11) 2.177(8) ? . .
Mo(1) H(12) 3.542 ? . .
Mo(1) H(28) 3.266 ? . .
Mo(1) H(39) 3.501 ? . 3_655
S(1) H(8) 3.355 ? . 4_575
S(1) H(14) 3.389 ? . 1_655
S(1) H(19) 3.590 ? . .
S(1) H(21) 3.562 ? . 2_566
S(1) H(48) 3.371 ? . 3_655
S(2) H(8) 3.058 ? . 4_575
S(2) H(25) 2.815 ? . 3_555
S(2) H(39) 2.955 ? . 3_655
S(2) H(42) 3.187 ? . 3_655
S(3) H(12) 3.177 ? . .
S(3) H(24) 3.583 ? . 3_555
S(3) H(25) 3.182 ? . 3_555
S(3) H(28) 2.972 ? . .
S(3) H(39) 3.019 ? . 3_655
S(3) H(40) 3.047 ? . 3_655
S(4) H(14) 3.516 ? . 1_655
S(4) H(28) 3.478 ? . .
S(4) H(30) 2.768 ? . .
S(4) H(35) 3.122 ? . 3_655
S(4) H(41) 3.569 ? . .
S(4) H(43) 3.464 ? . .
S(4) H(44) 3.500 ? . .
Si(1) H(10) 3.179 ? . .
Si(1) H(11) 3.593 ? . .
Si(1) H(12) 2.715 ? . .
Si(1) H(13) 3.191 ? . .
Si(1) H(14) 3.598 ? . .
Si(1) H(15) 2.719 ? . .
Si(1) H(16) 3.194 ? . .
Si(1) H(17) 3.597 ? . .
Si(1) H(18) 2.720 ? . .
Si(1) H(19) 2.909 ? . .
Si(1) H(23) 2.975 ? . .
Si(1) H(24) 2.979 ? . .
Si(1) H(28) 2.901 ? . .
Si(1) H(29) 3.514 ? . .
O(1) H(8) 3.476 ? . 4_575
O(1) H(12) 2.799 ? . .
O(1) H(16) 3.195 ? . .
O(1) H(18) 3.132 ? . .
O(1) H(19) 2.555 ? . .
O(1) H(28) 2.781 ? . .
O(1) H(29) 3.394 ? . .
O(2) H(1) 3.015 ? . .
O(2) H(2) 3.537 ? . .
O(2) H(3) 2.335 ? . .
O(2) H(4) 2.893 ? . 2_576
O(2) H(5) 3.438 ? . 2_576
O(2) H(17) 3.095 ? . 1_655
O(2) H(46) 3.475 ? . 3_655
O(2) H(47) 3.214 ? . 3_655
O(2) H(48) 3.472 ? . 3_655
O(3) H(1) 1.967 ? . .
O(3) H(2) 1.989 ? . .
O(3) H(3) 1.951 ? . .
O(3) H(8) 3.295 ? . 4_575
O(3) H(9) 3.196 ? . 4_575
O(3) H(22) 2.713 ? . 2_566
O(3) H(27) 3.303 ? . 4_575
O(4) H(1) 3.393 ? . .
O(4) H(4) 2.931 ? . .
O(4) H(4) 3.364 ? . 2_576
O(4) H(5) 3.483 ? . .
O(4) H(5) 2.563 ? . 2_576
O(4) H(6) 2.290 ? . .
O(4) H(26) 2.997 ? . 4_575
O(4) H(27) 2.489 ? . 4_575
O(5) H(4) 1.951 ? . .
O(5) H(5) 1.968 ? . .
O(5) H(6) 1.976 ? . .
O(5) H(26) 3.136 ? . 3_555
O(6) H(2) 3.373 ? . 4_574
O(6) H(7) 2.991 ? . .
O(6) H(8) 3.474 ? . .
O(6) H(9) 2.268 ? . .
O(6) H(22) 2.811 ? . 3_555
O(6) H(23) 2.491 ? . 3_555
O(6) H(24) 3.485 ? . 3_555
O(6) H(31) 3.284 ? . 3_655
O(6) H(33) 3.095 ? . 3_655
O(6) H(34) 3.549 ? . 3_655
O(6) H(40) 3.051 ? . 3_655
O(7) H(7) 1.993 ? . .
O(7) H(8) 1.978 ? . .
O(7) H(9) 1.979 ? . .
O(8) H(5) 3.172 ? . 4_574
O(8) H(6) 3.280 ? . 4_574
O(8) H(43) 2.627 ? . .
O(8) H(44) 2.959 ? . .
O(9) H(3) 3.072 ? . 4_674
O(9) H(7) 3.443 ? . .
O(9) H(34) 2.706 ? . 3_655
O(9) H(35) 3.433 ? . 3_655
O(9) H(37) 2.664 ? . 3_655
N(1) H(29) 2.028 ? . .
N(1) H(30) 2.018 ? . .
N(1) H(31) 2.977 ? . .
N(1) H(32) 3.319 ? . .
N(1) H(33) 2.599 ? . .
N(1) H(34) 2.017 ? . .
N(1) H(35) 2.009 ? . .
N(1) H(36) 2.968 ? . .
N(1) H(37) 3.319 ? . .
N(1) H(38) 2.586 ? . .
N(1) H(39) 2.029 ? . .
N(1) H(40) 2.032 ? . .
N(1) H(41) 2.976 ? . .
N(1) H(42) 3.314 ? . .
N(1) H(43) 2.583 ? . .
N(1) H(44) 2.017 ? . .
N(1) H(45) 2.023 ? . .
N(1) H(46) 2.947 ? . .
N(1) H(47) 3.299 ? . .
N(1) H(48) 2.543 ? . .
C(1) H(8) 2.783 ? . 4_575
C(1) H(9) 3.448 ? . 4_575
C(1) H(48) 3.084 ? . 3_655
C(2) H(8) 2.624 ? . 4_575
C(2) H(39) 3.595 ? . 3_655
C(2) H(48) 3.210 ? . 3_655
C(3) H(1) 2.783 ? . .
C(3) H(2) 3.110 ? . .
C(3) H(3) 2.414 ? . .
C(3) H(22) 3.338 ? . 2_566
C(4) H(22) 3.161 ? . 2_566
C(4) H(27) 3.257 ? . 4_575
C(4) H(37) 2.984 ? . 2_566
C(5) H(4) 2.761 ? . .
C(5) H(5) 3.090 ? . .
C(5) H(5) 3.400 ? . 2_576
C(5) H(6) 2.423 ? . .
C(5) H(8) 3.353 ? . 4_575
C(5) H(27) 3.336 ? . 4_575
C(6) H(26) 3.510 ? . 3_555
C(6) H(47) 2.846 ? . 4_575
C(7) H(28) 3.036 ? . .
C(7) H(34) 3.070 ? . 3_655
C(7) H(35) 3.599 ? . 3_655
C(7) H(40) 3.347 ? . 3_655
C(8) H(28) 3.240 ? . .
C(8) H(34) 3.019 ? . 3_655
C(8) H(35) 3.255 ? . 3_655
C(9) H(2) 3.381 ? . 4_574
C(9) H(7) 2.776 ? . .
C(9) H(8) 3.088 ? . .
C(9) H(9) 2.407 ? . .
C(9) H(22) 3.477 ? . 3_555
C(9) H(33) 3.368 ? . 3_655
C(9) H(34) 3.281 ? . 3_655
C(9) H(40) 3.463 ? . 3_655
C(10) H(18) 3.118 ? . 4_574
C(10) H(19) 3.099 ? . 4_574
C(10) H(22) 3.336 ? . 3_555
C(11) H(34) 3.300 ? . 3_655
C(11) H(43) 3.306 ? . .
C(12) H(4) 2.786 ? . 3_645
C(12) H(5) 2.857 ? . 4_574
C(12) H(43) 3.221 ? . .
C(13) H(10) 2.040 ? . .
C(13) H(11) 2.051 ? . .
C(13) H(12) 2.051 ? . .
C(13) H(13) 2.064 ? . .
C(13) H(14) 2.055 ? . .
C(13) H(15) 2.052 ? . .
C(13) H(16) 2.056 ? . .
C(13) H(17) 2.051 ? . .
C(13) H(18) 2.050 ? . .
C(13) H(23) 3.547 ? . .
C(14) H(13) 3.270 ? . .
C(14) H(14) 2.485 ? . .
C(14) H(15) 2.893 ? . .
C(14) H(16) 2.495 ? . .
C(14) H(17) 2.898 ? . .
C(14) H(18) 3.263 ? . .
C(14) H(28) 3.349 ? . .
C(14) H(36) 3.105 ? . 3_555
C(15) H(10) 2.472 ? . .
C(15) H(11) 2.905 ? . .
C(15) H(12) 3.266 ? . .
C(15) H(16) 3.268 ? . .
C(15) H(17) 2.479 ? . .
C(15) H(18) 2.898 ? . .
C(15) H(21) 3.123 ? . 2_466
C(15) H(23) 3.009 ? . .
C(15) H(31) 2.818 ? . 1_455
C(15) H(41) 3.020 ? . 1_455
C(16) H(7) 3.120 ? . 4_575
C(16) H(10) 3.256 ? . .
C(16) H(11) 2.488 ? . .
C(16) H(12) 2.914 ? . .
C(16) H(13) 2.496 ? . .
C(16) H(14) 2.895 ? . .
C(16) H(15) 3.264 ? . .
C(16) H(21) 3.259 ? . 2_466
C(17) H(13) 3.452 ? . .
C(17) H(15) 3.413 ? . .
C(17) H(18) 2.966 ? . .
C(17) H(19) 2.043 ? . .
C(17) H(20) 3.294 ? . .
C(17) H(22) 3.287 ? . .
C(17) H(23) 2.038 ? . .
C(17) H(24) 3.090 ? . .
C(17) H(29) 3.219 ? . .
C(17) H(38) 3.358 ? . .
C(18) H(7) 3.258 ? . 4_575
C(18) H(9) 3.065 ? . 4_575
C(18) H(18) 3.486 ? . .
C(18) H(20) 2.042 ? . .
C(18) H(21) 3.265 ? . .
C(18) H(23) 3.256 ? . .
C(18) H(29) 2.997 ? . .
C(18) H(32) 2.813 ? . .
C(18) H(38) 3.542 ? . .
C(19) H(9) 3.442 ? . 4_575
C(19) H(13) 3.120 ? . 2_566
C(19) H(19) 2.038 ? . .
C(19) H(21) 2.038 ? . .
C(19) H(22) 3.258 ? . .
C(19) H(32) 2.882 ? . .
C(20) H(13) 2.935 ? . 2_566
C(20) H(17) 3.390 ? . 2_566
C(20) H(19) 3.262 ? . .
C(20) H(20) 2.040 ? . .
C(20) H(22) 2.031 ? . .
C(20) H(23) 3.253 ? . .
C(20) H(31) 3.547 ? . 2_466
C(20) H(32) 3.471 ? . 2_466
C(21) H(2) 3.263 ? . 2_466
C(21) H(9) 3.307 ? . 3_545
C(21) H(20) 3.260 ? . .
C(21) H(20) 3.145 ? . 2_466
C(21) H(21) 2.032 ? . .
C(21) H(23) 2.030 ? . .
C(22) H(13) 3.254 ? . .
C(22) H(15) 3.266 ? . .
C(22) H(19) 3.257 ? . .
C(22) H(20) 2.970 ? . 2_466
C(22) H(21) 3.255 ? . .
C(22) H(22) 2.036 ? . .
C(22) H(24) 2.819 ? . .
C(22) H(38) 3.414 ? . .
C(23) H(10) 3.285 ? . .
C(23) H(12) 3.218 ? . .
C(23) H(15) 2.972 ? . .
C(23) H(23) 3.487 ? . .
C(23) H(24) 2.045 ? . .
C(23) H(25) 3.294 ? . .
C(23) H(27) 3.297 ? . .
C(23) H(28) 2.039 ? . .
C(23) H(29) 3.380 ? . .
C(23) H(45) 2.956 ? . .
C(24) H(15) 3.021 ? . .
C(24) H(23) 3.146 ? . .
C(24) H(25) 2.042 ? . .
C(24) H(26) 3.267 ? . .
C(24) H(28) 3.256 ? . .
C(24) H(36) 3.460 ? . .
C(24) H(38) 3.271 ? . .
C(24) H(45) 2.857 ? . .
C(25) H(24) 2.038 ? . .
C(25) H(26) 2.031 ? . .
C(25) H(27) 3.260 ? . .
C(25) H(36) 3.537 ? . .
C(25) H(42) 3.308 ? . 1_455
C(25) H(45) 2.885 ? . .
C(25) H(46) 3.507 ? . .
C(26) H(6) 3.320 ? . 4_574
C(26) H(24) 3.259 ? . .
C(26) H(25) 2.026 ? . .
C(26) H(27) 2.047 ? . .
C(26) H(28) 3.271 ? . .
C(26) H(45) 2.992 ? . .
C(26) H(46) 3.468 ? . .
C(26) H(47) 3.377 ? . .
C(27) H(1) 2.861 ? . 4_574
C(27) H(6) 3.235 ? . 4_574
C(27) H(25) 3.260 ? . .
C(27) H(26) 2.046 ? . .
C(27) H(28) 2.038 ? . .
C(27) H(44) 3.332 ? . .
C(27) H(45) 3.044 ? . .
C(28) H(1) 3.191 ? . 4_574
C(28) H(10) 3.405 ? . .
C(28) H(12) 3.127 ? . .
C(28) H(24) 3.255 ? . .
C(28) H(26) 3.275 ? . .
C(28) H(27) 2.050 ? . .
C(28) H(44) 3.402 ? . .
C(28) H(45) 3.028 ? . .
C(29) H(19) 3.465 ? . .
C(29) H(31) 2.048 ? . .
C(29) H(32) 2.046 ? . .
C(29) H(33) 2.044 ? . .
C(29) H(34) 2.645 ? . .
C(29) H(35) 3.286 ? . .
C(29) H(38) 2.595 ? . .
C(29) H(39) 3.298 ? . .
C(29) H(40) 2.611 ? . .
C(29) H(41) 3.073 ? . .
C(29) H(43) 3.111 ? . .
C(29) H(44) 2.575 ? . .
C(29) H(45) 2.579 ? . .
C(30) H(13) 3.451 ? . 1_655
C(30) H(14) 3.524 ? . 1_655
C(30) H(19) 3.342 ? . .
C(30) H(20) 3.536 ? . .
C(30) H(29) 2.031 ? . .
C(30) H(30) 2.028 ? . .
C(30) H(34) 2.612 ? . .
C(30) H(38) 3.205 ? . .
C(30) H(40) 2.680 ? . .
C(30) H(41) 3.552 ? . .
C(31) H(29) 2.700 ? . .
C(31) H(30) 3.278 ? . .
C(31) H(31) 3.574 ? . .
C(31) H(33) 2.517 ? . .
C(31) H(36) 2.057 ? . .
C(31) H(37) 2.070 ? . .
C(31) H(38) 2.052 ? . .
C(31) H(39) 2.519 ? . .
C(31) H(40) 2.632 ? . .
C(31) H(44) 3.297 ? . .
C(31) H(45) 2.684 ? . .
C(31) H(46) 2.995 ? . .
C(31) H(48) 2.949 ? . .
C(32) H(2) 3.196 ? . 2_466
C(32) H(3) 3.471 ? . 2_466
C(32) H(11) 3.475 ? . 3_545
C(32) H(24) 3.586 ? . .
C(32) H(29) 2.735 ? . .
C(32) H(33) 3.155 ? . .
C(32) H(34) 2.040 ? . .
C(32) H(35) 2.044 ? . .
C(32) H(45) 2.704 ? . .
C(32) H(46) 3.283 ? . .
C(33) H(29) 3.305 ? . .
C(33) H(30) 2.621 ? . .
C(33) H(31) 3.034 ? . .
C(33) H(33) 3.072 ? . .
C(33) H(34) 2.580 ? . .
C(33) H(35) 2.565 ? . .
C(33) H(41) 2.027 ? . .
C(33) H(42) 2.028 ? . .
C(33) H(43) 2.019 ? . .
C(33) H(44) 2.658 ? . .
C(33) H(45) 3.307 ? . .
C(33) H(48) 2.554 ? . .
C(34) H(15) 3.308 ? . 1_655
C(34) H(30) 2.738 ? . .
C(34) H(31) 3.541 ? . .
C(34) H(39) 2.006 ? . .
C(34) H(40) 2.002 ? . .
C(34) H(44) 2.609 ? . .
C(34) H(48) 3.101 ? . .
C(35) H(29) 2.541 ? . .
C(35) H(30) 2.599 ? . .
C(35) H(34) 3.300 ? . .
C(35) H(35) 2.677 ? . .
C(35) H(36) 3.008 ? . .
C(35) H(38) 2.979 ? . .
C(35) H(39) 2.730 ? . .
C(35) H(40) 3.294 ? . .
C(35) H(41) 3.552 ? . .
C(35) H(43) 2.484 ? . .
C(35) H(46) 2.038 ? . .
C(35) H(47) 2.053 ? . .
C(35) H(48) 2.025 ? . .
C(36) H(6) 3.271 ? . 4_574
C(36) H(35) 2.689 ? . .
C(36) H(36) 3.288 ? . .
C(36) H(39) 2.745 ? . .
C(36) H(43) 3.047 ? . .
C(36) H(44) 2.020 ? . .
C(36) H(45) 2.022 ? . .
C(37) H(3) 2.715 ? . 4_674
C(37) H(4) 3.503 ? . 3_645
C(37) H(7) 3.402 ? . .
C(37) H(37) 3.530 ? . 3_655
H(1) O(2) 3.015 ? . .
H(1) O(3) 1.967 ? . .
H(1) O(4) 3.393 ? . .
H(1) C(3) 2.783 ? . .
H(1) C(27) 2.861 ? . 4_575
H(1) C(28) 3.191 ? . 4_575
H(1) H(2) 1.551 ? . .
H(1) H(3) 1.551 ? . .
H(1) H(27) 2.526 ? . 4_575
H(1) H(28) 3.119 ? . 4_575
H(1) H(37) 3.395 ? . 2_566
H(2) O(2) 3.537 ? . .
H(2) O(3) 1.989 ? . .
H(2) O(6) 3.373 ? . 4_575
H(2) C(3) 3.110 ? . .
H(2) C(9) 3.381 ? . 4_575
H(2) C(21) 3.263 ? . 2_566
H(2) C(32) 3.196 ? . 2_566
H(2) H(1) 1.551 ? . .
H(2) H(3) 1.551 ? . .
H(2) H(22) 2.874 ? . 2_566
H(2) H(36) 3.160 ? . 2_566
H(2) H(37) 2.592 ? . 2_566
H(2) H(38) 3.363 ? . 2_566
H(3) O(2) 2.335 ? . .
H(3) O(3) 1.951 ? . .
H(3) O(9) 3.072 ? . 4_675
H(3) C(3) 2.414 ? . .
H(3) C(32) 3.471 ? . 2_566
H(3) C(37) 2.715 ? . 4_675
H(3) H(1) 1.551 ? . .
H(3) H(2) 1.551 ? . .
H(3) H(21) 3.600 ? . 2_566
H(3) H(22) 3.338 ? . 2_566
H(3) H(37) 2.581 ? . 2_566
H(4) O(2) 2.893 ? . 2_476
H(4) O(4) 2.931 ? . .
H(4) O(4) 3.364 ? . 2_476
H(4) O(5) 1.951 ? . .
H(4) C(5) 2.761 ? . .
H(4) C(12) 2.786 ? . 3_655
H(4) C(37) 3.503 ? . 3_655
H(4) H(5) 1.551 ? . .
H(4) H(6) 1.551 ? . .
H(4) H(47) 3.057 ? . 4_575
H(5) O(2) 3.438 ? . 2_476
H(5) O(4) 3.483 ? . .
H(5) O(4) 2.563 ? . 2_476
H(5) O(5) 1.968 ? . .
H(5) O(8) 3.172 ? . 4_575
H(5) C(5) 3.090 ? . .
H(5) C(5) 3.400 ? . 2_476
H(5) C(12) 2.857 ? . 4_575
H(5) H(4) 1.551 ? . .
H(5) H(6) 1.551 ? . .
H(5) H(26) 3.147 ? . 3_555
H(5) H(47) 2.709 ? . 4_575
H(6) O(4) 2.290 ? . .
H(6) O(5) 1.976 ? . .
H(6) O(8) 3.280 ? . 4_575
H(6) C(5) 2.423 ? . .
H(6) C(26) 3.320 ? . 4_575
H(6) C(27) 3.235 ? . 4_575
H(6) C(36) 3.271 ? . 4_575
H(6) H(4) 1.551 ? . .
H(6) H(5) 1.551 ? . .
H(6) H(26) 2.904 ? . 4_575
H(6) H(27) 2.733 ? . 4_575
H(6) H(47) 2.338 ? . 4_575
H(7) O(6) 2.991 ? . .
H(7) O(7) 1.993 ? . .
H(7) O(9) 3.443 ? . .
H(7) C(9) 2.776 ? . .
H(7) C(16) 3.120 ? . 4_574
H(7) C(18) 3.258 ? . 4_574
H(7) C(37) 3.402 ? . .
H(7) H(8) 1.551 ? . .
H(7) H(9) 1.551 ? . .
H(7) H(16) 3.154 ? . 4_574
H(7) H(18) 2.315 ? . 4_574
H(7) H(19) 3.031 ? . 4_574
H(7) H(33) 3.397 ? . 3_655
H(8) S(1) 3.355 ? . 4_574
H(8) S(2) 3.058 ? . 4_574
H(8) O(1) 3.476 ? . 4_574
H(8) O(3) 3.295 ? . 4_574
H(8) O(6) 3.474 ? . .
H(8) O(7) 1.978 ? . .
H(8) C(1) 2.783 ? . 4_574
H(8) C(2) 2.624 ? . 4_574
H(8) C(5) 3.353 ? . 4_574
H(8) C(9) 3.088 ? . .
H(8) H(7) 1.551 ? . .
H(8) H(9) 1.551 ? . .
H(8) H(16) 3.352 ? . 4_574
H(8) H(18) 3.143 ? . 4_574
H(8) H(19) 3.204 ? . 4_574
H(9) O(3) 3.196 ? . 4_574
H(9) O(6) 2.268 ? . .
H(9) O(7) 1.979 ? . .
H(9) C(1) 3.448 ? . 4_574
H(9) C(9) 2.407 ? . .
H(9) C(18) 3.065 ? . 4_574
H(9) C(19) 3.442 ? . 4_574
H(9) C(21) 3.307 ? . 3_555
H(9) H(7) 1.551 ? . .
H(9) H(8) 1.551 ? . .
H(9) H(19) 2.577 ? . 4_574
H(9) H(20) 3.287 ? . 4_574
H(9) H(22) 2.474 ? . 3_555
H(9) H(23) 3.586 ? . 3_555
H(10) Si(1) 3.179 ? . .
H(10) C(13) 2.040 ? . .
H(10) C(15) 2.472 ? . .
H(10) C(16) 3.256 ? . .
H(10) C(23) 3.285 ? . .
H(10) C(28) 3.405 ? . .
H(10) H(11) 1.551 ? . .
H(10) H(12) 1.551 ? . .
H(10) H(13) 3.377 ? . .
H(10) H(14) 2.284 ? . .
H(10) H(15) 2.655 ? . .
H(10) H(16) 3.392 ? . .
H(10) H(17) 3.531 ? . .
H(10) H(28) 3.348 ? . .
H(10) H(36) 3.077 ? . 3_555
H(10) H(37) 3.582 ? . 3_555
H(10) H(41) 3.269 ? . 1_455
H(11) Si(1) 3.593 ? . .
H(11) C(13) 2.051 ? . .
H(11) C(15) 2.905 ? . .
H(11) C(16) 2.488 ? . .
H(11) C(32) 3.475 ? . 3_555
H(11) H(10) 1.551 ? . .
H(11) H(12) 1.551 ? . .
H(11) H(13) 3.558 ? . .
H(11) H(14) 2.680 ? . .
H(11) H(15) 3.500 ? . .
H(11) H(16) 2.305 ? . .
H(11) H(17) 2.679 ? . .
H(11) H(18) 3.389 ? . .
H(11) H(35) 3.323 ? . 3_555
H(11) H(36) 2.634 ? . 3_555
H(11) H(46) 2.690 ? . 3_555
H(12) Mo(1) 3.542 ? . .
H(12) S(3) 3.177 ? . .
H(12) Si(1) 2.715 ? . .
H(12) O(1) 2.799 ? . .
H(12) C(13) 2.051 ? . .
H(12) C(15) 3.266 ? . .
H(12) C(16) 2.914 ? . .
H(12) C(23) 3.218 ? . .
H(12) C(28) 3.127 ? . .
H(12) H(10) 1.551 ? . .
H(12) H(11) 1.551 ? . .
H(12) H(14) 3.387 ? . .
H(12) H(15) 3.537 ? . .
H(12) H(16) 2.703 ? . .
H(12) H(17) 3.513 ? . .
H(12) H(18) 3.559 ? . .
H(12) H(25) 3.543 ? . 3_555
H(12) H(28) 2.679 ? . .
H(12) H(36) 3.102 ? . 3_555
H(13) Si(1) 3.191 ? . .
H(13) C(13) 2.064 ? . .
H(13) C(14) 3.270 ? . .
H(13) C(16) 2.496 ? . .
H(13) C(17) 3.452 ? . .
H(13) C(19) 3.120 ? . 2_466
H(13) C(20) 2.935 ? . 2_466
H(13) C(22) 3.254 ? . .
H(13) C(30) 3.451 ? . 1_455
H(13) H(10) 3.377 ? . .
H(13) H(11) 3.558 ? . .
H(13) H(14) 1.551 ? . .
H(13) H(15) 1.551 ? . .
H(13) H(16) 3.400 ? . .
H(13) H(17) 2.303 ? . .
H(13) H(18) 2.683 ? . .
H(13) H(20) 2.700 ? . 2_466
H(13) H(21) 2.312 ? . 2_466
H(13) H(23) 2.741 ? . .
H(13) H(31) 2.540 ? . 1_455
H(14) S(1) 3.389 ? . 1_455
H(14) S(4) 3.516 ? . 1_455
H(14) Si(1) 3.598 ? . .
H(14) C(13) 2.055 ? . .
H(14) C(14) 2.485 ? . .
H(14) C(16) 2.895 ? . .
H(14) C(30) 3.524 ? . 1_455
H(14) H(10) 2.284 ? . .
H(14) H(11) 2.680 ? . .
H(14) H(12) 3.387 ? . .
H(14) H(13) 1.551 ? . .
H(14) H(15) 1.551 ? . .
H(14) H(16) 3.543 ? . .
H(14) H(17) 2.664 ? . .
H(14) H(18) 3.495 ? . .
H(14) H(21) 3.225 ? . 2_466
H(14) H(30) 3.201 ? . 1_455
H(14) H(31) 2.712 ? . 1_455
H(14) H(41) 2.728 ? . 1_455
H(15) Si(1) 2.719 ? . .
H(15) C(13) 2.052 ? . .
H(15) C(14) 2.893 ? . .
H(15) C(16) 3.264 ? . .
H(15) C(17) 3.413 ? . .
H(15) C(22) 3.266 ? . .
H(15) C(23) 2.972 ? . .
H(15) C(24) 3.021 ? . .
H(15) C(34) 3.308 ? . 1_455
H(15) H(10) 2.655 ? . .
H(15) H(11) 3.500 ? . .
H(15) H(12) 3.537 ? . .
H(15) H(13) 1.551 ? . .
H(15) H(14) 1.551 ? . .
H(15) H(17) 3.382 ? . .
H(15) H(18) 3.546 ? . .
H(15) H(23) 2.569 ? . .
H(15) H(24) 2.793 ? . .
H(15) H(31) 2.722 ? . 1_455
H(15) H(40) 3.148 ? . 1_455
H(15) H(41) 2.460 ? . 1_455
H(16) Si(1) 3.194 ? . .
H(16) O(1) 3.195 ? . .
H(16) C(13) 2.056 ? . .
H(16) C(14) 2.495 ? . .
H(16) C(15) 3.268 ? . .
H(16) H(7) 3.154 ? . 4_575
H(16) H(8) 3.352 ? . 4_575
H(16) H(10) 3.392 ? . .
H(16) H(11) 2.305 ? . .
H(16) H(12) 2.703 ? . .
H(16) H(13) 3.400 ? . .
H(16) H(14) 3.543 ? . .
H(16) H(17) 1.551 ? . .
H(16) H(18) 1.551 ? . .
H(17) Si(1) 3.597 ? . .
H(17) O(2) 3.095 ? . 1_455
H(17) C(13) 2.051 ? . .
H(17) C(14) 2.898 ? . .
H(17) C(15) 2.479 ? . .
H(17) C(20) 3.390 ? . 2_466
H(17) H(10) 3.531 ? . .
H(17) H(11) 2.679 ? . .
H(17) H(12) 3.513 ? . .
H(17) H(13) 2.303 ? . .
H(17) H(14) 2.664 ? . .
H(17) H(15) 3.382 ? . .
H(17) H(16) 1.551 ? . .
H(17) H(18) 1.551 ? . .
H(17) H(21) 2.518 ? . 2_466
H(18) Si(1) 2.720 ? . .
H(18) O(1) 3.132 ? . .
H(18) C(10) 3.118 ? . 4_575
H(18) C(13) 2.050 ? . .
H(18) C(14) 3.263 ? . .
H(18) C(15) 2.898 ? . .
H(18) C(17) 2.966 ? . .
H(18) C(18) 3.486 ? . .
H(18) H(7) 2.315 ? . 4_575
H(18) H(8) 3.143 ? . 4_575
H(18) H(11) 3.389 ? . .
H(18) H(12) 3.559 ? . .
H(18) H(13) 2.683 ? . .
H(18) H(14) 3.495 ? . .
H(18) H(15) 3.546 ? . .
H(18) H(16) 1.551 ? . .
H(18) H(17) 1.551 ? . .
H(18) H(19) 3.545 ? . .
H(18) H(20) 3.445 ? . 2_466
H(18) H(21) 3.297 ? . 2_466
H(19) S(1) 3.590 ? . .
H(19) Si(1) 2.909 ? . .
H(19) O(1) 2.555 ? . .
H(19) C(10) 3.099 ? . 4_575
H(19) C(17) 2.043 ? . .
H(19) C(19) 2.038 ? . .
H(19) C(20) 3.262 ? . .
H(19) C(22) 3.257 ? . .
H(19) C(29) 3.465 ? . .
H(19) C(30) 3.342 ? . .
H(19) H(7) 3.031 ? . 4_575
H(19) H(8) 3.204 ? . 4_575
H(19) H(9) 2.577 ? . 4_575
H(19) H(18) 3.545 ? . .
H(19) H(20) 2.338 ? . .
H(19) H(22) 3.522 ? . 2_566
H(19) H(29) 2.894 ? . .
H(19) H(32) 2.541 ? . .
H(20) C(17) 3.294 ? . .
H(20) C(18) 2.042 ? . .
H(20) C(20) 2.040 ? . .
H(20) C(21) 3.260 ? . .
H(20) C(21) 3.145 ? . 2_566
H(20) C(22) 2.970 ? . 2_566
H(20) C(30) 3.536 ? . .
H(20) H(9) 3.287 ? . 4_575
H(20) H(13) 2.700 ? . 2_566
H(20) H(18) 3.445 ? . 2_566
H(20) H(19) 2.338 ? . .
H(20) H(21) 2.343 ? . .
H(20) H(22) 3.206 ? . 2_566
H(20) H(23) 2.918 ? . 2_566
H(20) H(32) 2.667 ? . .
H(21) S(1) 3.562 ? . 2_466
H(21) C(15) 3.123 ? . 2_566
H(21) C(16) 3.259 ? . 2_566
H(21) C(18) 3.265 ? . .
H(21) C(19) 2.038 ? . .
H(21) C(21) 2.032 ? . .
H(21) C(22) 3.255 ? . .
H(21) H(3) 3.600 ? . 2_466
H(21) H(13) 2.312 ? . 2_566
H(21) H(14) 3.225 ? . 2_566
H(21) H(17) 2.518 ? . 2_566
H(21) H(18) 3.297 ? . 2_566
H(21) H(20) 2.343 ? . .
H(21) H(22) 2.329 ? . .
H(21) H(31) 3.369 ? . 2_466
H(21) H(32) 3.525 ? . 2_466
H(22) O(3) 2.713 ? . 2_466
H(22) O(6) 2.811 ? . 3_545
H(22) C(3) 3.338 ? . 2_466
H(22) C(4) 3.161 ? . 2_466
H(22) C(9) 3.477 ? . 3_545
H(22) C(10) 3.336 ? . 3_545
H(22) C(17) 3.287 ? . .
H(22) C(19) 3.258 ? . .
H(22) C(20) 2.031 ? . .
H(22) C(22) 2.036 ? . .
H(22) H(2) 2.874 ? . 2_466
H(22) H(3) 3.338 ? . 2_466
H(22) H(9) 2.474 ? . 3_545
H(22) H(19) 3.522 ? . 2_466
H(22) H(20) 3.206 ? . 2_466
H(22) H(21) 2.329 ? . .
H(22) H(23) 2.331 ? . .
H(23) Si(1) 2.975 ? . .
H(23) O(6) 2.491 ? . 3_545
H(23) C(13) 3.547 ? . .
H(23) C(15) 3.009 ? . .
H(23) C(17) 2.038 ? . .
H(23) C(18) 3.256 ? . .
H(23) C(20) 3.253 ? . .
H(23) C(21) 2.030 ? . .
H(23) C(23) 3.487 ? . .
H(23) C(24) 3.146 ? . .
H(23) H(9) 3.586 ? . 3_545
H(23) H(13) 2.741 ? . .
H(23) H(15) 2.569 ? . .
H(23) H(20) 2.918 ? . 2_466
H(23) H(22) 2.331 ? . .
H(23) H(24) 2.348 ? . .
H(24) S(3) 3.583 ? . 3_545
H(24) Si(1) 2.979 ? . .
H(24) O(6) 3.485 ? . 3_545
H(24) C(17) 3.090 ? . .
H(24) C(22) 2.819 ? . .
H(24) C(23) 2.045 ? . .
H(24) C(25) 2.038 ? . .
H(24) C(26) 3.259 ? . .
H(24) C(28) 3.255 ? . .
H(24) C(32) 3.586 ? . .
H(24) H(15) 2.793 ? . .
H(24) H(23) 2.348 ? . .
H(24) H(25) 2.336 ? . .
H(24) H(36) 3.273 ? . .
H(24) H(38) 3.028 ? . .
H(24) H(45) 3.350 ? . .
H(25) S(2) 2.815 ? . 3_545
H(25) S(3) 3.182 ? . 3_545
H(25) C(23) 3.294 ? . .
H(25) C(24) 2.042 ? . .
H(25) C(26) 2.026 ? . .
H(25) C(27) 3.260 ? . .
H(25) H(12) 3.543 ? . 3_545
H(25) H(24) 2.336 ? . .
H(25) H(26) 2.330 ? . .
H(25) H(36) 3.424 ? . .
H(25) H(42) 3.288 ? . 1_455
H(25) H(45) 3.402 ? . .
H(25) H(46) 3.534 ? . .
H(26) O(4) 2.997 ? . 4_574
H(26) O(5) 3.136 ? . 3_545
H(26) C(6) 3.510 ? . 3_545
H(26) C(24) 3.267 ? . .
H(26) C(25) 2.031 ? . .
H(26) C(27) 2.046 ? . .
H(26) C(28) 3.275 ? . .
H(26) H(5) 3.147 ? . 3_545
H(26) H(6) 2.904 ? . 4_574
H(26) H(25) 2.330 ? . .
H(26) H(27) 2.349 ? . .
H(26) H(45) 3.565 ? . .
H(26) H(46) 3.485 ? . .
H(26) H(47) 3.292 ? . .
H(27) O(3) 3.303 ? . 4_574
H(27) O(4) 2.489 ? . 4_574
H(27) C(4) 3.257 ? . 4_574
H(27) C(5) 3.336 ? . 4_574
H(27) C(23) 3.297 ? . .
H(27) C(25) 3.260 ? . .
H(27) C(26) 2.047 ? . .
H(27) C(28) 2.050 ? . .
H(27) H(1) 2.526 ? . 4_574
H(27) H(6) 2.733 ? . 4_574
H(27) H(26) 2.349 ? . .
H(27) H(28) 2.341 ? . .
H(27) H(44) 3.542 ? . .
H(28) Mo(1) 3.266 ? . .
H(28) S(3) 2.972 ? . .
H(28) S(4) 3.478 ? . .
H(28) Si(1) 2.901 ? . .
H(28) O(1) 2.781 ? . .
H(28) C(7) 3.036 ? . .
H(28) C(8) 3.240 ? . .
H(28) C(14) 3.349 ? . .
H(28) C(23) 2.039 ? . .
H(28) C(24) 3.256 ? . .
H(28) C(26) 3.271 ? . .
H(28) C(27) 2.038 ? . .
H(28) H(1) 3.119 ? . 4_574
H(28) H(10) 3.348 ? . .
H(28) H(12) 2.679 ? . .
H(28) H(27) 2.341 ? . .
H(28) H(45) 3.597 ? . .
H(29) Si(1) 3.514 ? . .
H(29) O(1) 3.394 ? . .
H(29) N(1) 2.028 ? . .
H(29) C(17) 3.219 ? . .
H(29) C(18) 2.997 ? . .
H(29) C(23) 3.380 ? . .
H(29) C(30) 2.031 ? . .
H(29) C(31) 2.700 ? . .
H(29) C(32) 2.735 ? . .
H(29) C(33) 3.305 ? . .
H(29) C(35) 2.541 ? . .
H(29) H(19) 2.894 ? . .
H(29) H(30) 1.551 ? . .
H(29) H(31) 2.752 ? . .
H(29) H(32) 2.183 ? . .
H(29) H(33) 2.489 ? . .
H(29) H(34) 2.992 ? . .
H(29) H(35) 3.547 ? . .
H(29) H(36) 3.313 ? . .
H(29) H(37) 3.389 ? . .
H(29) H(38) 2.053 ? . .
H(29) H(40) 3.496 ? . .
H(29) H(44) 2.773 ? . .
H(29) H(45) 2.328 ? . .
H(30) S(4) 2.768 ? . .
H(30) N(1) 2.018 ? . .
H(30) C(30) 2.028 ? . .
H(30) C(31) 3.278 ? . .
H(30) C(33) 2.621 ? . .
H(30) C(34) 2.738 ? . .
H(30) C(35) 2.599 ? . .
H(30) H(14) 3.201 ? . 1_655
H(30) H(29) 1.551 ? . .
H(30) H(31) 2.187 ? . .
H(30) H(32) 2.478 ? . .
H(30) H(33) 2.751 ? . .
H(30) H(34) 3.474 ? . .
H(30) H(38) 3.446 ? . .
H(30) H(39) 3.505 ? . .
H(30) H(40) 2.804 ? . .
H(30) H(41) 2.540 ? . .
H(30) H(43) 2.635 ? . .
H(30) H(44) 2.386 ? . .
H(30) H(45) 2.867 ? . .
H(31) O(6) 3.284 ? . 3_645
H(31) N(1) 2.977 ? . .
H(31) C(15) 2.818 ? . 1_655
H(31) C(20) 3.547 ? . 2_566
H(31) C(29) 2.048 ? . .
H(31) C(31) 3.574 ? . .
H(31) C(33) 3.034 ? . .
H(31) C(34) 3.541 ? . .
H(31) H(13) 2.540 ? . 1_655
H(31) H(14) 2.712 ? . 1_655
H(31) H(15) 2.722 ? . 1_655
H(31) H(21) 3.369 ? . 2_566
H(31) H(29) 2.752 ? . .
H(31) H(30) 2.187 ? . .
H(31) H(32) 1.551 ? . .
H(31) H(33) 1.551 ? . .
H(31) H(34) 3.158 ? . .
H(31) H(40) 2.477 ? . .
H(31) H(41) 3.071 ? . .
H(32) N(1) 3.319 ? . .
H(32) C(18) 2.813 ? . .
H(32) C(19) 2.882 ? . .
H(32) C(20) 3.471 ? . 2_566
H(32) C(29) 2.046 ? . .
H(32) H(19) 2.541 ? . .
H(32) H(20) 2.667 ? . .
H(32) H(21) 3.525 ? . 2_566
H(32) H(29) 2.183 ? . .
H(32) H(30) 2.478 ? . .
H(32) H(31) 1.551 ? . .
H(32) H(33) 1.551 ? . .
H(32) H(34) 3.292 ? . .
H(32) H(38) 3.355 ? . .
H(33) O(6) 3.095 ? . 3_645
H(33) N(1) 2.599 ? . .
H(33) C(9) 3.368 ? . 3_645
H(33) C(29) 2.044 ? . .
H(33) C(31) 2.517 ? . .
H(33) C(32) 3.155 ? . .
H(33) C(33) 3.072 ? . .
H(33) H(7) 3.397 ? . 3_645
H(33) H(29) 2.489 ? . .
H(33) H(30) 2.751 ? . .
H(33) H(31) 1.551 ? . .
H(33) H(32) 1.551 ? . .
H(33) H(34) 1.920 ? . .
H(33) H(35) 3.351 ? . .
H(33) H(37) 3.277 ? . .
H(33) H(38) 3.016 ? . .
H(33) H(40) 2.575 ? . .
H(34) O(6) 3.549 ? . 3_645
H(34) O(9) 2.706 ? . 3_645
H(34) N(1) 2.017 ? . .
H(34) C(7) 3.070 ? . 3_645
H(34) C(8) 3.019 ? . 3_645
H(34) C(9) 3.281 ? . 3_645
H(34) C(11) 3.300 ? . 3_645
H(34) C(29) 2.645 ? . .
H(34) C(30) 2.612 ? . .
H(34) C(32) 2.040 ? . .
H(34) C(33) 2.580 ? . .
H(34) C(35) 3.300 ? . .
H(34) H(29) 2.992 ? . .
H(34) H(30) 3.474 ? . .
H(34) H(31) 3.158 ? . .
H(34) H(32) 3.292 ? . .
H(34) H(33) 1.920 ? . .
H(34) H(35) 1.551 ? . .
H(34) H(36) 2.758 ? . .
H(34) H(37) 2.204 ? . .
H(34) H(38) 2.493 ? . .
H(34) H(39) 2.744 ? . .
H(34) H(40) 2.425 ? . .
H(34) H(45) 3.532 ? . .
H(35) S(4) 3.122 ? . 3_645
H(35) O(9) 3.433 ? . 3_645
H(35) N(1) 2.009 ? . .
H(35) C(7) 3.599 ? . 3_645
H(35) C(8) 3.255 ? . 3_645
H(35) C(29) 3.286 ? . .
H(35) C(32) 2.044 ? . .
H(35) C(33) 2.565 ? . .
H(35) C(35) 2.677 ? . .
H(35) C(36) 2.689 ? . .
H(35) H(11) 3.323 ? . 3_545
H(35) H(29) 3.547 ? . .
H(35) H(33) 3.351 ? . .
H(35) H(34) 1.551 ? . .
H(35) H(36) 2.201 ? . .
H(35) H(37) 2.503 ? . .
H(35) H(38) 2.761 ? . .
H(35) H(39) 2.290 ? . .
H(35) H(40) 2.892 ? . .
H(35) H(44) 3.523 ? . .
H(35) H(45) 2.980 ? . .
H(35) H(46) 2.558 ? . .
H(35) H(48) 2.449 ? . .
H(36) N(1) 2.968 ? . .
H(36) C(14) 3.105 ? . 3_545
H(36) C(24) 3.460 ? . .
H(36) C(25) 3.537 ? . .
H(36) C(31) 2.057 ? . .
H(36) C(35) 3.008 ? . .
H(36) C(36) 3.288 ? . .
H(36) H(2) 3.160 ? . 2_466
H(36) H(10) 3.077 ? . 3_545
H(36) H(11) 2.634 ? . 3_545
H(36) H(12) 3.102 ? . 3_545
H(36) H(24) 3.273 ? . .
H(36) H(25) 3.424 ? . .
H(36) H(29) 3.313 ? . .
H(36) H(34) 2.758 ? . .
H(36) H(35) 2.201 ? . .
H(36) H(37) 1.551 ? . .
H(36) H(38) 1.551 ? . .
H(36) H(45) 2.572 ? . .
H(36) H(46) 2.733 ? . .
H(37) O(9) 2.664 ? . 3_645
H(37) N(1) 3.319 ? . .
H(37) C(4) 2.984 ? . 2_466
H(37) C(31) 2.070 ? . .
H(37) C(37) 3.530 ? . 3_645
H(37) H(1) 3.395 ? . 2_466
H(37) H(2) 2.592 ? . 2_466
H(37) H(3) 2.581 ? . 2_466
H(37) H(10) 3.582 ? . 3_545
H(37) H(29) 3.389 ? . .
H(37) H(33) 3.277 ? . .
H(37) H(34) 2.204 ? . .
H(37) H(35) 2.503 ? . .
H(37) H(36) 1.551 ? . .
H(37) H(38) 1.551 ? . .
H(38) N(1) 2.586 ? . .
H(38) C(17) 3.358 ? . .
H(38) C(18) 3.542 ? . .
H(38) C(22) 3.414 ? . .
H(38) C(24) 3.271 ? . .
H(38) C(29) 2.595 ? . .
H(38) C(30) 3.205 ? . .
H(38) C(31) 2.052 ? . .
H(38) C(35) 2.979 ? . .
H(38) H(2) 3.363 ? . 2_466
H(38) H(24) 3.028 ? . .
H(38) H(29) 2.053 ? . .
H(38) H(30) 3.446 ? . .
H(38) H(32) 3.355 ? . .
H(38) H(33) 3.016 ? . .
H(38) H(34) 2.493 ? . .
H(38) H(35) 2.761 ? . .
H(38) H(36) 1.551 ? . .
H(38) H(37) 1.551 ? . .
H(38) H(45) 2.479 ? . .
H(39) Mo(1) 3.501 ? . 3_645
H(39) S(2) 2.955 ? . 3_645
H(39) S(3) 3.019 ? . 3_645
H(39) N(1) 2.029 ? . .
H(39) C(2) 3.595 ? . 3_645
H(39) C(29) 3.298 ? . .
H(39) C(31) 2.519 ? . .
H(39) C(34) 2.006 ? . .
H(39) C(35) 2.730 ? . .
H(39) C(36) 2.745 ? . .
H(39) H(30) 3.505 ? . .
H(39) H(34) 2.744 ? . .
H(39) H(35) 2.290 ? . .
H(39) H(40) 1.551 ? . .
H(39) H(41) 2.732 ? . .
H(39) H(42) 2.159 ? . .
H(39) H(43) 2.462 ? . .
H(39) H(44) 3.031 ? . .
H(39) H(45) 3.573 ? . .
H(39) H(46) 3.311 ? . .
H(39) H(47) 3.402 ? . .
H(39) H(48) 2.043 ? . .
H(40) S(3) 3.047 ? . 3_645
H(40) O(6) 3.051 ? . 3_645
H(40) N(1) 2.032 ? . .
H(40) C(7) 3.347 ? . 3_645
H(40) C(9) 3.463 ? . 3_645
H(40) C(29) 2.611 ? . .
H(40) C(30) 2.680 ? . .
H(40) C(31) 2.632 ? . .
H(40) C(34) 2.002 ? . .
H(40) C(35) 3.294 ? . .
H(40) H(15) 3.148 ? . 1_655
H(40) H(29) 3.496 ? . .
H(40) H(30) 2.804 ? . .
H(40) H(31) 2.477 ? . .
H(40) H(33) 2.575 ? . .
H(40) H(34) 2.425 ? . .
H(40) H(35) 2.892 ? . .
H(40) H(39) 1.551 ? . .
H(40) H(41) 2.160 ? . .
H(40) H(42) 2.456 ? . .
H(40) H(43) 2.727 ? . .
H(40) H(44) 3.476 ? . .
H(40) H(48) 3.424 ? . .
H(41) S(4) 3.569 ? . .
H(41) N(1) 2.976 ? . .
H(41) C(15) 3.020 ? . 1_655
H(41) C(29) 3.073 ? . .
H(41) C(30) 3.552 ? . .
H(41) C(33) 2.027 ? . .
H(41) C(35) 3.552 ? . .
H(41) H(10) 3.269 ? . 1_655
H(41) H(14) 2.728 ? . 1_655
H(41) H(15) 2.460 ? . 1_655
H(41) H(30) 2.540 ? . .
H(41) H(31) 3.071 ? . .
H(41) H(39) 2.732 ? . .
H(41) H(40) 2.160 ? . .
H(41) H(42) 1.551 ? . .
H(41) H(43) 1.551 ? . .
H(41) H(44) 3.130 ? . .
H(42) S(2) 3.187 ? . 3_645
H(42) N(1) 3.314 ? . .
H(42) C(25) 3.308 ? . 1_655
H(42) C(33) 2.028 ? . .
H(42) H(25) 3.288 ? . 1_655
H(42) H(39) 2.159 ? . .
H(42) H(40) 2.456 ? . .
H(42) H(41) 1.551 ? . .
H(42) H(43) 1.551 ? . .
H(42) H(44) 3.305 ? . .
H(42) H(48) 3.256 ? . .
H(43) S(4) 3.464 ? . .
H(43) O(8) 2.627 ? . .
H(43) N(1) 2.583 ? . .
H(43) C(11) 3.306 ? . .
H(43) C(12) 3.221 ? . .
H(43) C(29) 3.111 ? . .
H(43) C(33) 2.019 ? . .
H(43) C(35) 2.484 ? . .
H(43) C(36) 3.047 ? . .
H(43) H(30) 2.635 ? . .
H(43) H(39) 2.462 ? . .
H(43) H(40) 2.727 ? . .
H(43) H(41) 1.551 ? . .
H(43) H(42) 1.551 ? . .
H(43) H(44) 1.906 ? . .
H(43) H(45) 3.336 ? . .
H(43) H(47) 3.163 ? . .
H(43) H(48) 2.881 ? . .
H(44) S(4) 3.500 ? . .
H(44) O(8) 2.959 ? . .
H(44) N(1) 2.017 ? . .
H(44) C(27) 3.332 ? . .
H(44) C(28) 3.402 ? . .
H(44) C(29) 2.575 ? . .
H(44) C(31) 3.297 ? . .
H(44) C(33) 2.658 ? . .
H(44) C(34) 2.609 ? . .
H(44) C(36) 2.020 ? . .
H(44) H(27) 3.542 ? . .
H(44) H(29) 2.773 ? . .
H(44) H(30) 2.386 ? . .
H(44) H(35) 3.523 ? . .
H(44) H(39) 3.031 ? . .
H(44) H(40) 3.476 ? . .
H(44) H(41) 3.130 ? . .
H(44) H(42) 3.305 ? . .
H(44) H(43) 1.906 ? . .
H(44) H(45) 1.551 ? . .
H(44) H(46) 2.742 ? . .
H(44) H(47) 2.189 ? . .
H(44) H(48) 2.468 ? . .
H(45) N(1) 2.023 ? . .
H(45) C(23) 2.956 ? . .
H(45) C(24) 2.857 ? . .
H(45) C(25) 2.885 ? . .
H(45) C(26) 2.992 ? . .
H(45) C(27) 3.044 ? . .
H(45) C(28) 3.028 ? . .
H(45) C(29) 2.579 ? . .
H(45) C(31) 2.684 ? . .
H(45) C(32) 2.704 ? . .
H(45) C(33) 3.307 ? . .
H(45) C(36) 2.022 ? . .
H(45) H(24) 3.350 ? . .
H(45) H(25) 3.402 ? . .
H(45) H(26) 3.565 ? . .
H(45) H(28) 3.597 ? . .
H(45) H(29) 2.328 ? . .
H(45) H(30) 2.867 ? . .
H(45) H(34) 3.532 ? . .
H(45) H(35) 2.980 ? . .
H(45) H(36) 2.572 ? . .
H(45) H(38) 2.479 ? . .
H(45) H(39) 3.573 ? . .
H(45) H(43) 3.336 ? . .
H(45) H(44) 1.551 ? . .
H(45) H(46) 2.179 ? . .
H(45) H(47) 2.488 ? . .
H(45) H(48) 2.737 ? . .
H(46) O(2) 3.475 ? . 3_645
H(46) N(1) 2.947 ? . .
H(46) C(25) 3.507 ? . .
H(46) C(26) 3.468 ? . .
H(46) C(31) 2.995 ? . .
H(46) C(32) 3.283 ? . .
H(46) C(35) 2.038 ? . .
H(46) H(11) 2.690 ? . 3_545
H(46) H(25) 3.534 ? . .
H(46) H(26) 3.485 ? . .
H(46) H(35) 2.558 ? . .
H(46) H(36) 2.733 ? . .
H(46) H(39) 3.311 ? . .
H(46) H(44) 2.742 ? . .
H(46) H(45) 2.179 ? . .
H(46) H(47) 1.551 ? . .
H(46) H(48) 1.551 ? . .
H(47) O(2) 3.214 ? . 3_645
H(47) N(1) 3.299 ? . .
H(47) C(6) 2.846 ? . 4_574
H(47) C(26) 3.377 ? . .
H(47) C(35) 2.053 ? . .
H(47) H(4) 3.057 ? . 4_574
H(47) H(5) 2.709 ? . 4_574
H(47) H(6) 2.338 ? . 4_574
H(47) H(26) 3.292 ? . .
H(47) H(39) 3.402 ? . .
H(47) H(43) 3.163 ? . .
H(47) H(44) 2.189 ? . .
H(47) H(45) 2.488 ? . .
H(47) H(46) 1.551 ? . .
H(47) H(48) 1.551 ? . .
H(48) S(1) 3.371 ? . 3_645
H(48) O(2) 3.472 ? . 3_645
H(48) N(1) 2.543 ? . .
H(48) C(1) 3.084 ? . 3_645
H(48) C(2) 3.210 ? . 3_645
H(48) C(31) 2.949 ? . .
H(48) C(33) 2.554 ? . .
H(48) C(34) 3.101 ? . .
H(48) C(35) 2.025 ? . .
H(48) H(35) 2.449 ? . .
H(48) H(39) 2.043 ? . .
H(48) H(40) 3.424 ? . .
H(48) H(42) 3.256 ? . .
H(48) H(43) 2.881 ? . .
H(48) H(44) 2.468 ? . .
H(48) H(45) 2.737 ? . .
H(48) H(46) 1.551 ? . .
H(48) H(47) 1.551 ? . .

loop_
_geom_torsion_atom_site_label_1
_geom_torsion_atom_site_label_2
_geom_torsion_atom_site_label_3
_geom_torsion_atom_site_label_4
_geom_torsion
_geom_torsion_publ_flag
_geom_torsion_site_symmetry_1
_geom_torsion_site_symmetry_2
_geom_torsion_site_symmetry_3
_geom_torsion_site_symmetry_4
S(1) Mo(1) S(2) C(2) -8.41(8) ? . . . .
S(2) Mo(1) S(1) C(1) 8.15(9) ? . . . .
S(1) Mo(1) S(3) C(7) 77.67(9) ? . . . .
S(3) Mo(1) S(1) C(1) 78.98(9) ? . . . .
S(1) Mo(1) S(4) C(8) -150.89(9) ? . . . .
S(4) Mo(1) S(1) C(1) 149.01(9) ? . . . .
S(1) Mo(1) O(1) Si(1) -163.8(4) ? . . . .
O(1) Mo(1) S(1) C(1) -101.00(10) ? . . . .
S(2) Mo(1) S(3) C(7) 148.52(8) ? . . . .
S(3) Mo(1) S(2) C(2) -150.21(8) ? . . . .
S(2) Mo(1) S(4) C(8) -80.31(9) ? . . . .
S(4) Mo(1) S(2) C(2) -78.74(8) ? . . . .
S(2) Mo(1) O(1) Si(1) 105.9(4) ? . . . .
O(1) Mo(1) S(2) C(2) 101.34(10) ? . . . .
S(3) Mo(1) S(4) C(8) -8.86(8) ? . . . .
S(4) Mo(1) S(3) C(7) 7.90(8) ? . . . .
S(3) Mo(1) O(1) Si(1) 16.2(4) ? . . . .
O(1) Mo(1) S(3) C(7) -102.35(10) ? . . . .
S(4) Mo(1) O(1) Si(1) -74.0(4) ? . . . .
O(1) Mo(1) S(4) C(8) 99.61(10) ? . . . .
Mo(1) S(1) C(1) C(2) -6.6(2) ? . . . .
Mo(1) S(1) C(1) C(3) 175.83(17) ? . . . .
Mo(1) S(2) C(2) C(1) 7.7(2) ? . . . .
Mo(1) S(2) C(2) C(5) -177.59(15) ? . . . .
Mo(1) S(3) C(7) C(8) -5.5(2) ? . . . .
Mo(1) S(3) C(7) C(9) -175.13(16) ? . . . .
Mo(1) S(4) C(8) C(7) 9.0(2) ? . . . .
Mo(1) S(4) C(8) C(11) -177.9(2) ? . . . .
O(1) Si(1) C(13) C(14) 62.8(2) ? . . . .
O(1) Si(1) C(13) C(15) -177.23(17) ? . . . .
O(1) Si(1) C(13) C(16) -57.6(2) ? . . . .
C(13) Si(1) O(1) Mo(1) -77.1(4) ? . . . .
O(1) Si(1) C(17) C(18) -1.8(2) ? . . . .
O(1) Si(1) C(17) C(22) -178.5(2) ? . . . .
C(17) Si(1) O(1) Mo(1) 160.8(4) ? . . . .
O(1) Si(1) C(23) C(24) 150.8(2) ? . . . .
O(1) Si(1) C(23) C(28) -32.2(2) ? . . . .
C(23) Si(1) O(1) Mo(1) 41.9(4) ? . . . .
C(13) Si(1) C(17) C(18) -119.9(2) ? . . . .
C(13) Si(1) C(17) C(22) 63.4(2) ? . . . .
C(17) Si(1) C(13) C(14) 179.38(19) ? . . . .
C(17) Si(1) C(13) C(15) -60.7(2) ? . . . .
C(17) Si(1) C(13) C(16) 59.0(2) ? . . . .
C(13) Si(1) C(23) C(24) -91.6(2) ? . . . .
C(13) Si(1) C(23) C(28) 85.4(2) ? . . . .
C(23) Si(1) C(13) C(14) -54.5(2) ? . . . .
C(23) Si(1) C(13) C(15) 65.4(2) ? . . . .
C(23) Si(1) C(13) C(16) -174.91(19) ? . . . .
C(17) Si(1) C(23) C(24) 35.9(2) ? . . . .
C(17) Si(1) C(23) C(28) -147.0(2) ? . . . .
C(23) Si(1) C(17) C(18) 114.5(2) ? . . . .
C(23) Si(1) C(17) C(22) -62.2(2) ? . . . .
C(4) O(3) C(3) O(2) 2.1(5) ? . . . .
C(4) O(3) C(3) C(1) -178.9(2) ? . . . .
C(6) O(5) C(5) O(4) -1.6(3) ? . . . .
C(6) O(5) C(5) C(2) 178.3(2) ? . . . .
C(10) O(7) C(9) O(6) 7.5(4) ? . . . .
C(10) O(7) C(9) C(7) -168.6(2) ? . . . .
C(11) O(8) C(12) C(37) -14.2(5) ? . . . .
C(12) O(8) C(11) O(9) -1.7(6) ? . . . .
C(12) O(8) C(11) C(8) -179.2(4) ? . . . .
C(11) O(9) C(37) C(12) -25.4(6) ? . . . .
C(37) O(9) C(11) O(8) 18.3(6) ? . . . .
C(37) O(9) C(11) C(8) -164.2(4) ? . . . .
C(29) N(1) C(31) C(32) 60.6(3) ? . . . .
C(31) N(1) C(29) C(30) 53.9(3) ? . . . .
C(29) N(1) C(33) C(34) -67.2(3) ? . . . .
C(33) N(1) C(29) C(30) -63.8(3) ? . . . .
C(29) N(1) C(35) C(36) 179.9(2) ? . . . .
C(35) N(1) C(29) C(30) 175.9(2) ? . . . .
C(31) N(1) C(33) C(34) 172.9(2) ? . . . .
C(33) N(1) C(31) C(32) -179.6(2) ? . . . .
C(31) N(1) C(35) C(36) -59.2(3) ? . . . .
C(35) N(1) C(31) C(32) -58.3(3) ? . . . .
C(33) N(1) C(35) C(36) 59.9(3) ? . . . .
C(35) N(1) C(33) C(34) 50.7(3) ? . . . .
S(1) C(1) C(2) S(2) -0.6(3) ? . . . .
S(1) C(1) C(2) C(5) -175.22(18) ? . . . .
S(1) C(1) C(3) O(2) 72.0(3) ? . . . .
S(1) C(1) C(3) O(3) -107.0(2) ? . . . .
C(2) C(1) C(3) O(2) -105.4(3) ? . . . .
C(2) C(1) C(3) O(3) 75.6(3) ? . . . .
C(3) C(1) C(2) S(2) 176.6(2) ? . . . .
C(3) C(1) C(2) C(5) 2.0(3) ? . . . .
S(2) C(2) C(5) O(4) -162.8(2) ? . . . .
S(2) C(2) C(5) O(5) 17.2(2) ? . . . .
C(1) C(2) C(5) O(4) 11.8(3) ? . . . .
C(1) C(2) C(5) O(5) -168.2(2) ? . . . .
S(3) C(7) C(8) S(4) -2.4(3) ? . . . .
S(3) C(7) C(8) C(11) -174.8(2) ? . . . .
S(3) C(7) C(9) O(6) 22.4(3) ? . . . .
S(3) C(7) C(9) O(7) -161.4(2) ? . . . .
C(8) C(7) C(9) O(6) -146.9(2) ? . . . .
C(8) C(7) C(9) O(7) 29.3(3) ? . . . .
C(9) C(7) C(8) S(4) 166.52(19) ? . . . .
C(9) C(7) C(8) C(11) -5.9(4) ? . . . .
S(4) C(8) C(11) O(8) 79.6(4) ? . . . .
S(4) C(8) C(11) O(9) -98.0(3) ? . . . .
C(7) C(8) C(11) O(8) -107.6(3) ? . . . .
C(7) C(8) C(11) O(9) 74.8(4) ? . . . .
O(8) C(12) C(37) O(9) 22.8(6) ? . . . .
Si(1) C(17) C(18) C(19) -177.4(2) ? . . . .
Si(1) C(17) C(22) C(21) 177.2(2) ? . . . .
C(18) C(17) C(22) C(21) 0.4(3) ? . . . .
C(22) C(17) C(18) C(19) -0.5(3) ? . . . .
C(17) C(18) C(19) C(20) -0.0(3) ? . . . .
C(18) C(19) C(20) C(21) 0.5(4) ? . . . .
C(19) C(20) C(21) C(22) -0.6(4) ? . . . .
C(20) C(21) C(22) C(17) 0.1(3) ? . . . .
Si(1) C(23) C(24) C(25) 176.4(2) ? . . . .
Si(1) C(23) C(28) C(27) -177.3(2) ? . . . .
C(24) C(23) C(28) C(27) -0.1(3) ? . . . .
C(28) C(23) C(24) C(25) -0.6(3) ? . . . .
C(23) C(24) C(25) C(26) 0.1(3) ? . . . .
C(24) C(25) C(26) C(27) 1.1(4) ? . . . .
C(25) C(26) C(27) C(28) -1.9(4) ? . . . .
C(26) C(27) C(28) C(23) 1.4(4) ? . . . .
